data_1544706
loop_
_publ_author_name
'Kaabel, Sandra'
'Adamson, Jasper'
'Topi\'c, Filip'
'Kiesil\"a, Anniina'
'Kalenius, Elina'
'\"Oeren, Mario'
'Reimund, Mart'
'Prigorchenko, Elena'
'L\~ookene, Aivar'
'Reich, Hans J.'
'Rissanen, Kari'
'Aav, Riina'

_publ_section_title
;
 Chiral hemicucurbit[8]uril as an anion receptor: selectivity to size,
 shape and charge distribution
;
_journal_issue 3
_journal_name_full 'Chem. Sci.'
_journal_page_first 2184
_journal_paper_doi 10.1039/C6SC05058A
_journal_volume 8
_journal_year 2017
_chemical_absolute_configuration ad
_chemical_formula_moiety 'C64 H96 N16 O8, C16 H36 N, C F3 O3 S, 2(C H4 O)'
_chemical_formula_sum 'C83 H140 F3 N17 O13 S'
_chemical_formula_weight 1673.17
_space_group_crystal_system orthorhombic
_space_group_IT_number 19
_space_group_name_Hall 'P 2ac 2ab'
_space_group_name_H-M_alt 'P 21 21 21'
_symmetry_space_group_name_Hall 'P 2ac 2ab'
_symmetry_space_group_name_H-M 'P 21 21 21'
_atom_sites_solution_hydrogens geom
_atom_sites_solution_primary direct
_atom_sites_solution_secondary difmap
_audit_creation_date 2016-08-20
_audit_creation_method
;
Olex2 1.2
(compiled 2016.02.19 svn.r3266 for OlexSys, GUI svn.r5155)
;
_audit_update_record
;
2016-11-03 deposited with the CCDC.
2016-11-30 downloaded from the CCDC.
;
_cell_angle_alpha 90
_cell_angle_beta 90
_cell_angle_gamma 90
_cell_formula_units_Z 4
_cell_length_a 20.27229(12)
_cell_length_b 20.73280(13)
_cell_length_c 21.02695(11)
_cell_measurement_reflns_used 40740
_cell_measurement_temperature 123.01(10)
_cell_measurement_theta_max 73.8720
_cell_measurement_theta_min 3.6760
_cell_volume 8837.66(9)
_computing_cell_refinement
;
CrysAlisPro, Agilent Technologies,
Version 1.171.37.35 (release 13-08-2014 CrysAlis171 .NET)
(compiled Aug 13 2014,18:06:01)
;
_computing_data_collection
;
CrysAlisPro, Agilent Technologies,
Version 1.171.37.35 (release 13-08-2014 CrysAlis171 .NET)
(compiled Aug 13 2014,18:06:01)
;
_computing_data_reduction
;
CrysAlisPro, Agilent Technologies,
Version 1.171.37.35 (release 13-08-2014 CrysAlis171 .NET)
(compiled Aug 13 2014,18:06:01)
;
_computing_molecular_graphics
;
Mercury CSD 3.3 (Macrae, C. F., et al. (2006). J. Appl. Cryst. 39, 453-457)
POV-Ray 3.7 (Persistence of Vision Pty. Ltd. (2004)) 
;
_computing_publication_material 'Olex2 (Dolomanov et al., 2009)'
_computing_structure_refinement 'ShelXL (Sheldrick, 2015)'
_diffrn_ambient_environment N~2~
_diffrn_ambient_temperature 123.01(10)
_diffrn_detector 'CCD plate'
_diffrn_detector_area_resol_mean 5.1977
_diffrn_detector_type Atlas
_diffrn_measured_fraction_theta_full 0.999
_diffrn_measured_fraction_theta_max 0.992
_diffrn_measurement_details
;
#__ type_ start__ end____ width___ exp.time_
  1 omega -116.00  -18.00   1.0000    3.0000
omega____ theta____ kappa____ phi______ frames
    -      -41.9013  -37.0000  150.0000 98

#__ type_ start__ end____ width___ exp.time_
  2 omega  -49.00   33.00   1.0000    3.0000
omega____ theta____ kappa____ phi______ frames
    -      -41.9013   37.0000  -30.0000 82

#__ type_ start__ end____ width___ exp.time_
  3 omega  -96.00   -2.00   1.0000    3.0000
omega____ theta____ kappa____ phi______ frames
    -      -41.9013  125.0000    0.0000 94

#__ type_ start__ end____ width___ exp.time_
  4 omega -116.00  -18.00   1.0000    3.0000
omega____ theta____ kappa____ phi______ frames
    -      -41.9013  -37.0000 -120.0000 98

#__ type_ start__ end____ width___ exp.time_
  5 omega   34.00  136.00   1.0000   11.0000
omega____ theta____ kappa____ phi______ frames
    -      106.6601  -61.0000 -150.0000 102

#__ type_ start__ end____ width___ exp.time_
  6 omega   78.00  178.00   1.0000   11.0000
omega____ theta____ kappa____ phi______ frames
    -      106.6601   61.0000  120.0000 100

#__ type_ start__ end____ width___ exp.time_
  7 omega   34.00   99.00   1.0000   11.0000
omega____ theta____ kappa____ phi______ frames
    -      106.6601  -45.0000   60.0000 65

#__ type_ start__ end____ width___ exp.time_
  8 omega   78.00  178.00   1.0000   11.0000
omega____ theta____ kappa____ phi______ frames
    -      106.6601   60.0000 -127.8749 100

#__ type_ start__ end____ width___ exp.time_
  9 omega   24.00  108.00   1.0000   11.0000
omega____ theta____ kappa____ phi______ frames
    -      106.6601  -94.0000   90.0000 84

#__ type_ start__ end____ width___ exp.time_
 10 omega   33.00  122.00   1.0000   11.0000
omega____ theta____ kappa____ phi______ frames
    -      106.6601 -125.0000   60.0000 89

#__ type_ start__ end____ width___ exp.time_
 11 omega   75.00  178.00   1.0000   11.0000
omega____ theta____ kappa____ phi______ frames
    -      106.6601   73.0000   82.1508 103

#__ type_ start__ end____ width___ exp.time_
 12 omega   77.00  178.00   1.0000   11.0000
omega____ theta____ kappa____ phi______ frames
    -      106.6601   63.0000 -174.3620 101

#__ type_ start__ end____ width___ exp.time_
 13 omega -115.00  -14.00   1.0000    3.0000
omega____ theta____ kappa____ phi______ frames
    -      -41.9013  -57.0000    0.0000 101
;
_diffrn_measurement_device 'four-circle diffractometer'
_diffrn_measurement_device_type 'SuperNova, Dual, Cu at zero, Atlas'
_diffrn_measurement_method '\w scans'
_diffrn_orient_matrix_UB_11 0.0730753000
_diffrn_orient_matrix_UB_12 0.0201633000
_diffrn_orient_matrix_UB_13 -0.0029453000
_diffrn_orient_matrix_UB_21 -0.0178449000
_diffrn_orient_matrix_UB_22 0.0662430000
_diffrn_orient_matrix_UB_23 0.0283894000
_diffrn_orient_matrix_UB_31 0.0106576000
_diffrn_orient_matrix_UB_32 -0.0270726000
_diffrn_orient_matrix_UB_33 0.0674533000
_diffrn_radiation_monochromator mirror
_diffrn_radiation_probe x-ray
_diffrn_radiation_type CuK\a
_diffrn_radiation_wavelength 1.54184
_diffrn_reflns_av_R_equivalents 0.0237
_diffrn_reflns_av_unetI/netI 0.0192
_diffrn_reflns_Laue_measured_fraction_full 0.999
_diffrn_reflns_Laue_measured_fraction_max 0.992
_diffrn_reflns_limit_h_max 25
_diffrn_reflns_limit_h_min -20
_diffrn_reflns_limit_k_max 25
_diffrn_reflns_limit_k_min -25
_diffrn_reflns_limit_l_max 26
_diffrn_reflns_limit_l_min -24
_diffrn_reflns_number 65288
_diffrn_reflns_point_group_measured_fraction_full 1.000
_diffrn_reflns_point_group_measured_fraction_max 0.984
_diffrn_reflns_theta_full 67.750
_diffrn_reflns_theta_max 74.301
_diffrn_reflns_theta_min 3.028
_diffrn_source 'sealed X-ray tube'
_diffrn_source_type 'SuperNova (Cu) X-ray Source'
_exptl_absorpt_coefficient_mu 0.946
_exptl_absorpt_correction_T_max 0.814
_exptl_absorpt_correction_T_min 0.678
_exptl_absorpt_correction_type analytical
_exptl_absorpt_process_details
;
CrysAlisPro, Agilent Technologies,
Version 1.171.37.35 (release 13-08-2014 CrysAlis171 .NET)
(compiled Aug 13 2014,18:06:01)
Analytical numeric absorption correction using a multifaceted crystal
            model based on expressions derived by R.C. Clark & J.S. Reid.
(Clark, R. C. & Reid, J. S. (1995). Acta Cryst. A51, 887-897)
Empirical absorption correction using spherical harmonics,
 implemented in SCALE3 ABSPACK scaling algorithm.
;
_exptl_crystal_colour colourless
_exptl_crystal_density_diffrn 1.258
_exptl_crystal_description block
_exptl_crystal_F_000 3616
_exptl_crystal_size_max 0.6163
_exptl_crystal_size_mid 0.2939
_exptl_crystal_size_min 0.2541
_refine_diff_density_max 0.638
_refine_diff_density_min -0.573
_refine_diff_density_rms 0.052
_refine_ls_abs_structure_details
;
 Flack x determined using 7489 quotients [(I+)-(I-)]/[(I+)+(I-)]
 (Parsons, Flack and Wagner, Acta Cryst. B69 (2013) 249-259).
;
_refine_ls_abs_structure_Flack 0.044(5)
_refine_ls_extinction_method none
_refine_ls_goodness_of_fit_ref 1.040
_refine_ls_hydrogen_treatment constr
_refine_ls_matrix_type full
_refine_ls_number_parameters 1176
_refine_ls_number_reflns 17735
_refine_ls_number_restraints 2566
_refine_ls_restrained_S_all 1.011
_refine_ls_R_factor_all 0.0502
_refine_ls_R_factor_gt 0.0492
_refine_ls_shift/su_max 0.001
_refine_ls_shift/su_mean 0.000
_refine_ls_structure_factor_coef Fsqd
_refine_ls_weighting_details 'w=1/[\s^2^(Fo^2^)+(0.0977P)^2^+2.7336P] where P=(Fo^2^+2Fc^2^)/3'
_refine_ls_weighting_scheme calc
_refine_ls_wR_factor_gt 0.1432
_refine_ls_wR_factor_ref 0.1445
_reflns_Friedel_coverage 0.828
_reflns_Friedel_fraction_full 1.000
_reflns_Friedel_fraction_max 0.974
_reflns_number_gt 17237
_reflns_number_total 17735
_reflns_threshold_expression 'I > 2\s(I)'
_cod_data_source_file c6sc05058a2.cif
_cod_data_source_block all-R_cycHC8_TBACF3SO3
_cod_depositor_comments 'Adding full bibliography for 1544701--1544706.cif.'
_cod_original_cell_volume 8837.65(9)
_cod_database_code 1544706
_chemical_oxdiff_formula 'C83 H140 O13 N17 S F3'
_shelx_space_group_comment
;
The symmetry employed for this shelxl refinement is uniquely defined
by the following loop, which should always be used as a source of
symmetry information in preference to the above space-group names.
They are only intended as comments.
;
_reflns_odcompleteness_completeness 99.97
_reflns_odcompleteness_iscentric 1
_reflns_odcompleteness_theta 66.97
_olex2_refinement_description
;
1. Fixed Uiso
 At 1.2 times of:
  All C(H) groups, All C(H,H) groups, All C(H,H,H,H) groups
 At 1.5 times of:
  All C(H,H,H) groups, All O(H) groups
2. Restrained distances
 C1S-O1S \\sim C2S-O2S \\sim C2SB-O2SB
 with sigma of 0.01
 C1N-F3N \\sim C1N-F2N \\sim C1N-F1N \\sim C1M-F3M \\sim C1M-F1M \\sim C1M-F2M
 with sigma of 0.02
 F3N-F2N \\sim F3N-F1N \\sim F2N-F1N \\sim F3M-F1M \\sim F3M-F2M \\sim F1M-F2M
 with sigma of 0.02
 O2N-O1N \\sim O2N-O3N \\sim O1N-O3N \\sim O2M-O1M \\sim O2M-O3M \\sim O1M-O3M
 with sigma of 0.02
 S1N-O2N \\sim S1N-O1N \\sim S1N-O3N \\sim S1M-O2M \\sim S1M-O1M \\sim S1M-O3M
 with sigma of 0.02
 C1N-O2N \\sim C1N-O1N \\sim C1N-O3N \\sim C1M-O2M \\sim C1M-O1M \\sim C1M-O3M
 with sigma of 0.01
 S1N-F3N \\sim S1N-F2N \\sim S1N-F1N \\sim S1M-F3M \\sim S1M-F1M \\sim S1M-F2M
 with sigma of 0.01
 C1N-S1N \\sim C1M-S1M
 with sigma of 0.01
3. Rigid bond restraints
 O1S, C1S
 with sigma for 1-2 distances of 0.01 and sigma for 1-3 distances of 0.01
 O2S, C2S
 with sigma for 1-2 distances of 0.01 and sigma for 1-3 distances of 0.01
 O2SB, C2SB
 with sigma for 1-2 distances of 0.01 and sigma for 1-3 distances of 0.01
4. Uiso/Uaniso restraints and constraints
S1M \\sim F1M \\sim F2M \\sim F3M \\sim O1M \\sim O2M \\sim O3M \\sim C1M \\sim
S1N \\sim F1N \\sim F2N \\sim F3N \\sim O1N \\sim O2N \\sim O3N \\sim C1N:
within 2.8A with sigma of 0.02 and sigma for terminal atoms of 0.02
O2SB \\sim C2SB \\sim O2S \\sim C2S: within 2.8A with sigma of 0.01 and sigma
for terminal atoms of 0.01
Uanis(C2SB) \\sim Ueq, Uanis(O2SB) \\sim Ueq: with sigma of 0.05 and sigma for
terminal atoms of 0.05
5. Rigid body (RIGU) restrains
 C2A, C1A, C6A, C5A, C4A, C3A, C7A, C8A, C0AA, C1E, C2E, C3E, C4E, C5E, C6E,
 C7E, C1B, C2B, C3B, C4B, C5B, C6B, C7B, C8B, C1C, C2C, C3C, C4C, C5C, C6C, C7C,
  C8C, C1D, C2D, C3D, C4D, C5D, C6D, C7D, C8D, C1F, C2F, C3F, C4F, C5F, C6F,
 C7F, C8F, C1G, C2G, C3G, C4G, C5G, C6G, C7G, C8G, C1H, C2H, C3H, C4H, C5H, C6H,
  C7H, C8H, C1T, C2T, C3T, C4T, C5T, C6T, C7T, C8T, C9T, C10T, C11T, C12T, C13T,
  C14T, C15T, C16T, C1TB, C2TB, C1M, C1N, C1S, C2SB, C2S, N2A, N1A, N1E, N2E,
 N1B, N2B, N1C, N2C, N1D, N2D, N1F, N2F, N1G, N2G, N1H, N2H, N1T, O1A, O1E, O1B,
  O1C, O1D, O1F, O1G, O1H, O1M, O2M, O3M, O1N, O2N, O3N, O1S, O2SB, O2S, S1M,
 S1N, F1M, F2M, F3M, F1N, F2N, F3N
 with sigma for 1-2 distances of 0.004 and sigma for 1-3 distances of 0.004
6. Same fragment restrains
{C8A, O1A, N1A, N2A, C1A, C2A, C3A, C4A, C5A, C6A, C7A} sigma for 1-2: 0.02,
1-3: 0.02
as
{C0AA, O1E, N1E, N2E, C1E, C2E, C3E, C4E, C5E, C6E, C7E}
{O1A, N2A, N1A, C2A, C1A, C6A, C5A, C4A, C3A, C7A, C8A} sigma for 1-2: 0.02,
1-3: 0.02
as
{O1B, N1B, N2B, C1B, C2B, C3B, C4B, C5B, C6B, C7B, C8B}
{O1A, N1A, N2A, C1A, C2A, C3A, C4A, C5A, C6A, C7A, C8A} sigma for 1-2: 0.02,
1-3: 0.02
as
{O1C, N1C, N2C, C1C, C2C, C3C, C4C, C5C, C6C, C7C, C8C}
{O1A, N2A, N1A, C2A, C1A, C6A, C5A, C4A, C3A, C7A, C8A} sigma for 1-2: 0.02,
1-3: 0.02
as
{O1D, N1D, N2D, C1D, C2D, C3D, C4D, C5D, C6D, C7D, C8D}
{O1A, N2A, N1A, C2A, C1A, C6A, C5A, C4A, C3A, C7A, C8A} sigma for 1-2: 0.02,
1-3: 0.02
as
{O1F, N1F, N2F, C1F, C2F, C3F, C4F, C5F, C6F, C7F, C8F}
{O1A, N1A, N2A, C1A, C2A, C3A, C4A, C5A, C6A, C7A, C8A} sigma for 1-2: 0.02,
1-3: 0.02
as
{O1G, N1G, N2G, C1G, C2G, C3G, C4G, C5G, C6G, C7G, C8G}
{O1A, N2A, N1A, C2A, C1A, C6A, C5A, C4A, C3A, C7A, C8A} sigma for 1-2: 0.02,
1-3: 0.02
as
{O1H, N1H, N2H, C1H, C2H, C3H, C4H, C5H, C6H, C7H, C8H}
{C1T, C2T, C3T, C4T} sigma for 1-2: 0.02, 1-3: 0.04
as
{C5T, C6T, C7T, C8T}
{C1T, C2T, C3T, C4T} sigma for 1-2: 0.02, 1-3: 0.04
as
{C9T, C10T, C11T, C12T}
{C1T, C2T, C3T, C4T} sigma for 1-2: 0.02, 1-3: 0.04
as
{C13T, C14T, C15T, C16T}
{C3T, C4T} sigma for 1-2: 0.02, 1-3: 0.04
as
{C1TB, C2TB}
7. Others
 Sof(H10C)=Sof(H10D)=Sof(C1TB)=Sof(H1TC)=Sof(H1TD)=Sof(C2TB)=Sof(H2TC)=
 Sof(H2TD)=Sof(H2TE)=1-FVAR(1)
 Sof(H10A)=Sof(H10B)=Sof(C11T)=Sof(H11A)=Sof(H11B)=Sof(C12T)=Sof(H12A)=
 Sof(H12B)=Sof(H12C)=FVAR(1)
 Sof(S1M)=Sof(F1M)=Sof(F2M)=Sof(F3M)=Sof(O1M)=Sof(O2M)=Sof(O3M)=Sof(C1M)=1-
 FVAR(2)
 Sof(S1N)=Sof(F1N)=Sof(F2N)=Sof(F3N)=Sof(O1N)=Sof(O2N)=Sof(O3N)=Sof(C1N)=FVAR(2)
 Sof(O2SB)=Sof(H2SG)=Sof(C2SB)=Sof(H2SD)=Sof(H2SE)=Sof(H2SF)=1-FVAR(3)
 Sof(O2S)=Sof(H2S)=Sof(C2S)=Sof(H2SA)=Sof(H2SB)=Sof(H2SC)=FVAR(3)
8.a Ternary CH refined with riding coordinates:
 C2A(H2A), C1A(H1A), C1E(H1E), C2E(H2E), C1B(H1B), C2B(H2B), C1C(H1C),
 C2C(H2C), C1D(H1D), C2D(H2D), C1F(H1F), C2F(H2F), C1G(H1G), C2G(H2G), C1H(H1H),
  C2H(H2H)
8.b Secondary CH2 refined with riding coordinates:
 C6A(H6AA,H6AB), C5A(H5AA,H5AB), C4A(H4AA,H4AB), C3A(H3AA,H3AB), C8A(H8AA,
 H8AB), C0AA(H0AA,H0AB), C3E(H3EA,H3EB), C4E(H4EA,H4EB), C5E(H5EA,H5EB),
 C6E(H6EA,H6EB), C3B(H3BA,H3BB), C4B(H4BA,H4BB), C5B(H5BA,H5BB), C6B(H6BA,H6BB),
  C8B(H8BA,H8BB), C3C(H3CA,H3CB), C4C(H4CA,H4CB), C5C(H5CA,H5CB), C6C(H6CA,
 H6CB), C8C(H8CA,H8CB), C3D(H3DA,H3DB), C4D(H4DA,H4DB), C5D(H5DA,H5DB),
 C6D(H6DA,H6DB), C8D(H8DA,H8DB), C3F(H3FA,H3FB), C4F(H4FA,H4FB), C5F(H5FA,H5FB),
  C6F(H6FA,H6FB), C8F(H8FA,H8FB), C3G(H3GA,H3GB), C4G(H4GA,H4GB), C5G(H5GA,
 H5GB), C6G(H6GA,H6GB), C8G(H8GA,H8GB), C3H(H3HA,H3HB), C4H(H4HA,H4HB),
 C5H(H5HA,H5HB), C6H(H6HA,H6HB), C8H(H8HA,H8HB), C1T(H1TA,H1TB), C2T(H2TA,H2TB),
  C3T(H3TA,H3TB), C5T(H5TA,H5TB), C6T(H6TA,H6TB), C7T(H7TA,H7TB), C9T(H9TA,
 H9TB), C10T(H10A,H10B), C10T(H10C,H10D), C11T(H11A,H11B), C13T(H13A,H13B),
 C14T(H14A,H14B), C15T(H15A,H15B), C1TB(H1TC,H1TD)
8.c Idealised Me refined as rotating group:
 C4T(H4TA,H4TB,H4TC), C8T(H8TA,H8TB,H8TC), C12T(H12A,H12B,H12C), C16T(H16A,
 H16B,H16C), C2TB(H2TC,H2TD,H2TE), C1S(H1SA,H1SB,H1SC), C2SB(H2SD,H2SE,H2SF),
 C2S(H2SA,H2SB,H2SC)
8.d Idealised tetrahedral OH refined as rotating group:
 O1S(H1S), O2SB(H2SG), O2S(H2S)
;
_shelx_shelxl_version_number 2014/7
_olex2_submission_special_instructions 'No special instructions were received'

loop_
_space_group_symop_operation_xyz
'x, y, z'
'-x+1/2, -y, z+1/2'
'-x, y+1/2, -z+1/2'
'x+1/2, -y+1/2, -z'

loop_
_atom_site_label
_atom_site_type_symbol
_atom_site_fract_x
_atom_site_fract_y
_atom_site_fract_z
_atom_site_U_iso_or_equiv
_atom_site_adp_type
_atom_site_occupancy
_atom_site_site_symmetry_order
_atom_site_calc_flag
_atom_site_refinement_flags_posn
_atom_site_refinement_flags_adp
_atom_site_refinement_flags_occupancy
_atom_site_disorder_assembly
_atom_site_disorder_group
O1A O 0.50277(12) 0.38304(12) 0.57581(13) 0.0460(6) Uani 1 1 d D U . . .
N2A N 0.58242(12) 0.36449(12) 0.65311(13) 0.0341(5) Uani 1 1 d D U . . .
N1A N 0.52103(12) 0.45345(13) 0.65894(13) 0.0338(5) Uani 1 1 d D U . . .
C2A C 0.61321(14) 0.40648(14) 0.70104(13) 0.0297(6) Uani 1 1 d D U . . .
H2A H 0.6460 0.4348 0.6791 0.036 Uiso 1 1 calc R . . . .
C1A C 0.55459(14) 0.44762(15) 0.72025(14) 0.0344(6) Uani 1 1 d D U . . .
H1A H 0.5260 0.4217 0.7494 0.041 Uiso 1 1 calc R . . . .
C6A C 0.57698(16) 0.50725(17) 0.75533(15) 0.0381(7) Uani 1 1 d D U . . .
H6AA H 0.5386 0.5338 0.7680 0.046 Uiso 1 1 calc R . . . .
H6AB H 0.6063 0.5336 0.7281 0.046 Uiso 1 1 calc R . . . .
C5A C 0.61439(19) 0.4831(2) 0.81461(16) 0.0489(9) Uani 1 1 d D U . . .
H5AA H 0.6337 0.5206 0.8371 0.059 Uiso 1 1 calc R . . . .
H5AB H 0.5827 0.4622 0.8438 0.059 Uiso 1 1 calc R . . . .
C4A C 0.66935(17) 0.43540(19) 0.79874(14) 0.0413(7) Uani 1 1 d D U . . .
H4AA H 0.6888 0.4192 0.8389 0.050 Uiso 1 1 calc R . . . .
H4AB H 0.7045 0.4583 0.7751 0.050 Uiso 1 1 calc R . . . .
C3A C 0.64580(16) 0.37763(17) 0.75897(15) 0.0383(7) Uani 1 1 d D U . . .
H3AA H 0.6836 0.3501 0.7465 0.046 Uiso 1 1 calc R . . . .
H3AB H 0.6140 0.3512 0.7834 0.046 Uiso 1 1 calc R . . . .
C7A C 0.53248(15) 0.39875(15) 0.62449(16) 0.0360(6) Uani 1 1 d D U . . .
C8A C 0.61682(16) 0.31325(14) 0.62088(16) 0.0361(6) Uani 1 1 d D U . . .
H8AA H 0.5877 0.2958 0.5873 0.043 Uiso 1 1 calc R . . . .
H8AB H 0.6252 0.2781 0.6517 0.043 Uiso 1 1 calc R . . . .
C0AA C 0.86240(15) 0.89762(14) 0.71269(15) 0.0342(6) Uani 1 1 d D U . . .
H0AA H 0.8895 0.9258 0.6851 0.041 Uiso 1 1 calc R . . . .
H0AB H 0.8586 0.9191 0.7546 0.041 Uiso 1 1 calc R . . . .
O1E O 0.96061(13) 0.84601(11) 0.62997(12) 0.0435(5) Uani 1 1 d D U . . .
N1E N 0.95213(12) 0.75070(11) 0.68723(11) 0.0285(5) Uani 1 1 d D U . . .
N2E N 0.89737(13) 0.83740(12) 0.72149(12) 0.0318(5) Uani 1 1 d D U . . .
C1E C 0.92974(15) 0.73588(15) 0.75117(13) 0.0320(6) Uani 1 1 d D U . . .
H1E H 0.9649 0.7491 0.7818 0.038 Uiso 1 1 calc R . . . .
C2E C 0.87210(16) 0.78238(15) 0.75771(14) 0.0339(6) Uani 1 1 d D U . . .
H2E H 0.8335 0.7640 0.7342 0.041 Uiso 1 1 calc R . . . .
C3E C 0.8533(2) 0.7892(2) 0.82681(17) 0.0527(9) Uani 1 1 d D U . . .
H3EA H 0.8166 0.8204 0.8317 0.063 Uiso 1 1 calc R . . . .
H3EB H 0.8914 0.8045 0.8522 0.063 Uiso 1 1 calc R . . . .
C4E C 0.8318(2) 0.7214(2) 0.8486(2) 0.0606(12) Uani 1 1 d D U . . .
H4EA H 0.8218 0.7228 0.8947 0.073 Uiso 1 1 calc R . . . .
H4EB H 0.7907 0.7095 0.8261 0.073 Uiso 1 1 calc R . . . .
C5E C 0.8839(2) 0.6691(2) 0.83657(17) 0.0539(10) Uani 1 1 d D U . . .
H5EA H 0.8649 0.6265 0.8474 0.065 Uiso 1 1 calc R . . . .
H5EB H 0.9220 0.6766 0.8651 0.065 Uiso 1 1 calc R . . . .
C6E C 0.90831(18) 0.66758(16) 0.76738(15) 0.0387(7) Uani 1 1 d D U . . .
H6EA H 0.9459 0.6374 0.7630 0.046 Uiso 1 1 calc R . . . .
H6EB H 0.8725 0.6534 0.7386 0.046 Uiso 1 1 calc R . . . .
C7E C 0.93913(15) 0.81477(14) 0.67446(15) 0.0322(6) Uani 1 1 d D U . . .
O1B O 0.74621(12) 0.28026(11) 0.66654(12) 0.0408(5) Uani 1 1 d D U . . .
N1B N 0.78701(13) 0.35376(12) 0.59265(13) 0.0358(5) Uani 1 1 d D U . . .
N2B N 0.67921(13) 0.33152(12) 0.59203(12) 0.0329(5) Uani 1 1 d D U . . .
C1B C 0.76053(16) 0.38038(15) 0.53371(14) 0.0350(6) Uani 1 1 d D U . . .
H1B H 0.7636 0.3465 0.5000 0.042 Uiso 1 1 calc R . . . .
C2B C 0.68877(15) 0.38822(14) 0.55177(13) 0.0312(6) Uani 1 1 d D U . . .
H2B H 0.6845 0.4276 0.5789 0.037 Uiso 1 1 calc R . . . .
C3B C 0.64687(18) 0.39757(17) 0.49244(14) 0.0401(7) Uani 1 1 d D U . . .
H3BA H 0.5998 0.4027 0.5040 0.048 Uiso 1 1 calc R . . . .
H3BB H 0.6512 0.3600 0.4637 0.048 Uiso 1 1 calc R . . . .
C4B C 0.67315(19) 0.45910(18) 0.46016(16) 0.0445(8) Uani 1 1 d D U . . .
H4BA H 0.6496 0.4653 0.4194 0.053 Uiso 1 1 calc R . . . .
H4BB H 0.6630 0.4966 0.4876 0.053 Uiso 1 1 calc R . . . .
C5B C 0.7476(2) 0.45785(18) 0.44716(15) 0.0454(8) Uani 1 1 d D U . . .
H5BA H 0.7614 0.5003 0.4302 0.055 Uiso 1 1 calc R . . . .
H5BB H 0.7571 0.4249 0.4143 0.055 Uiso 1 1 calc R . . . .
C6B C 0.78800(18) 0.44267(17) 0.50717(16) 0.0410(7) Uani 1 1 d D U . . .
H6BA H 0.8353 0.4376 0.4964 0.049 Uiso 1 1 calc R . . . .
H6BB H 0.7836 0.4779 0.5387 0.049 Uiso 1 1 calc R . . . .
C7B C 0.73842(15) 0.31776(13) 0.62185(15) 0.0333(6) Uani 1 1 d D U . . .
C8B C 0.85572(16) 0.33679(16) 0.59872(19) 0.0413(7) Uani 1 1 d D U . . .
H8BA H 0.8729 0.3229 0.5568 0.050 Uiso 1 1 calc R . . . .
H8BB H 0.8602 0.3001 0.6286 0.050 Uiso 1 1 calc R . . . .
O1C O 0.96039(14) 0.40251(13) 0.53209(14) 0.0533(7) Uani 1 1 d D U . . .
N1C N 0.89440(13) 0.39077(13) 0.62180(14) 0.0387(6) Uani 1 1 d D U . . .
N2C N 0.98547(13) 0.45044(13) 0.62907(15) 0.0404(6) Uani 1 1 d D U . . .
C1C C 0.90454(15) 0.40260(15) 0.68909(16) 0.0373(7) Uani 1 1 d D U . . .
H1C H 0.9322 0.3668 0.7065 0.045 Uiso 1 1 calc R . . . .
C2C C 0.94649(15) 0.46329(15) 0.68669(16) 0.0356(6) Uani 1 1 d D U . . .
H2C H 0.9168 0.5008 0.6780 0.043 Uiso 1 1 calc R . . . .
C3C C 0.97975(18) 0.47412(18) 0.75003(18) 0.0470(8) Uani 1 1 d D U . . .
H3CA H 1.0079 0.5131 0.7484 0.056 Uiso 1 1 calc R . . . .
H3CB H 1.0077 0.4366 0.7613 0.056 Uiso 1 1 calc R . . . .
C4C C 0.9244(2) 0.4828(2) 0.79910(18) 0.0526(9) Uani 1 1 d D U . . .
H4CA H 0.9006 0.5234 0.7899 0.063 Uiso 1 1 calc R . . . .
H4CB H 0.9443 0.4867 0.8419 0.063 Uiso 1 1 calc R . . . .
C5C C 0.8746(2) 0.4267(2) 0.79945(18) 0.0510(9) Uani 1 1 d D U . . .
H5CA H 0.8379 0.4375 0.8286 0.061 Uiso 1 1 calc R . . . .
H5CB H 0.8966 0.3876 0.8160 0.061 Uiso 1 1 calc R . . . .
C6C C 0.84619(17) 0.41201(17) 0.73281(16) 0.0404(7) Uani 1 1 d D U . . .
H6CA H 0.8188 0.3725 0.7341 0.049 Uiso 1 1 calc R . . . .
H6CB H 0.8185 0.4483 0.7179 0.049 Uiso 1 1 calc R . . . .
C7C C 0.94819(16) 0.41352(15) 0.58809(18) 0.0414(7) Uani 1 1 d D U . . .
C8C C 1.03614(16) 0.49316(16) 0.6044(2) 0.0438(8) Uani 1 1 d D U . . .
H8CA H 1.0744 0.4916 0.6336 0.053 Uiso 1 1 calc R . . . .
H8CB H 1.0509 0.4763 0.5628 0.053 Uiso 1 1 calc R . . . .
O1D O 1.06798(11) 0.59762(12) 0.68829(13) 0.0414(5) Uani 1 1 d D U . . .
N1D N 0.99268(12) 0.65860(12) 0.63196(11) 0.0288(5) Uani 1 1 d D U . . .
N2D N 1.01709(12) 0.56007(13) 0.59625(14) 0.0355(5) Uani 1 1 d D U . . .
C1D C 0.96493(14) 0.65376(14) 0.56776(13) 0.0292(6) Uani 1 1 d D U . . .
H1D H 0.9986 0.6691 0.5364 0.035 Uiso 1 1 calc R . . . .
C2D C 0.95787(14) 0.58111(14) 0.56166(14) 0.0318(6) Uani 1 1 d D U . . .
H2D H 0.9183 0.5674 0.5866 0.038 Uiso 1 1 calc R . . . .
C3D C 0.94665(18) 0.56332(18) 0.49267(15) 0.0435(7) Uani 1 1 d D U . . .
H3DA H 0.9438 0.5159 0.4876 0.052 Uiso 1 1 calc R . . . .
H3DB H 0.9830 0.5797 0.4657 0.052 Uiso 1 1 calc R . . . .
C4D C 0.88114(19) 0.59549(18) 0.47460(15) 0.0445(8) Uani 1 1 d D U . . .
H4DA H 0.8721 0.5870 0.4291 0.053 Uiso 1 1 calc R . . . .
H4DB H 0.8452 0.5754 0.4996 0.053 Uiso 1 1 calc R . . . .
C5D C 0.88014(18) 0.66819(18) 0.48586(15) 0.0412(7) Uani 1 1 d D U . . .
H5DA H 0.8352 0.6847 0.4771 0.049 Uiso 1 1 calc R . . . .
H5DB H 0.9108 0.6892 0.4556 0.049 Uiso 1 1 calc R . . . .
C6D C 0.89991(15) 0.68676(16) 0.55396(14) 0.0325(6) Uani 1 1 d D U . . .
H6DA H 0.9048 0.7341 0.5576 0.039 Uiso 1 1 calc R . . . .
H6DB H 0.8658 0.6723 0.5845 0.039 Uiso 1 1 calc R . . . .
C7D C 1.02976(13) 0.60473(15) 0.64364(15) 0.0328(6) Uani 1 1 d D U . . .
C8D C 1.00934(14) 0.71957(14) 0.66032(14) 0.0309(6) Uani 1 1 d D U . . .
H8DA H 1.0291 0.7480 0.6276 0.037 Uiso 1 1 calc R . . . .
H8DB H 1.0426 0.7127 0.6941 0.037 Uiso 1 1 calc R . . . .
O1F O 0.73979(12) 0.89578(12) 0.78093(11) 0.0416(5) Uani 1 1 d D U . . .
N1F N 0.69084(13) 0.86341(13) 0.68628(14) 0.0368(6) Uani 1 1 d D U . . .
N2F N 0.79699(12) 0.89300(12) 0.68528(12) 0.0329(5) Uani 1 1 d D U . . .
C1F C 0.70930(17) 0.87239(15) 0.62014(16) 0.0398(7) Uani 1 1 d D U . . .
H1F H 0.7007 0.9185 0.6088 0.048 Uiso 1 1 calc R . . . .
C2F C 0.78339(16) 0.86307(15) 0.62332(14) 0.0351(6) Uani 1 1 d D U . . .
H2F H 0.7930 0.8159 0.6263 0.042 Uiso 1 1 calc R . . . .
C3F C 0.8160(2) 0.88951(19) 0.56400(16) 0.0495(8) Uani 1 1 d D U . . .
H3FA H 0.8644 0.8832 0.5660 0.059 Uiso 1 1 calc R . . . .
H3FB H 0.8068 0.9362 0.5595 0.059 Uiso 1 1 calc R . . . .
C4F C 0.7866(3) 0.8518(2) 0.50796(18) 0.0650(12) Uani 1 1 d D U . . .
H4FA H 0.8040 0.8700 0.4678 0.078 Uiso 1 1 calc R . . . .
H4FB H 0.8012 0.8064 0.5107 0.078 Uiso 1 1 calc R . . . .
C5F C 0.7111(3) 0.8536(2) 0.50603(19) 0.0666(12) Uani 1 1 d D U . . .
H5FA H 0.6955 0.8259 0.4708 0.080 Uiso 1 1 calc R . . . .
H5FB H 0.6965 0.8983 0.4970 0.080 Uiso 1 1 calc R . . . .
C6F C 0.6790(2) 0.83073(19) 0.56875(18) 0.0517(9) Uani 1 1 d D U . . .
H6FA H 0.6306 0.8366 0.5673 0.062 Uiso 1 1 calc R . . . .
H6FB H 0.6888 0.7846 0.5765 0.062 Uiso 1 1 calc R . . . .
C7F C 0.74244(15) 0.88468(14) 0.72389(15) 0.0340(6) Uani 1 1 d D U . . .
C8F C 0.62334(16) 0.87039(17) 0.7077(2) 0.0447(8) Uani 1 1 d D U . . .
H8FA H 0.5991 0.8982 0.6774 0.054 Uiso 1 1 calc R . . . .
H8FB H 0.6231 0.8920 0.7496 0.054 Uiso 1 1 calc R . . . .
O1G O 0.50969(12) 0.83303(13) 0.63692(14) 0.0497(6) Uani 1 1 d D U . . .
N1G N 0.58946(13) 0.80897(14) 0.71300(15) 0.0405(6) Uani 1 1 d D U . . .
N2G N 0.49609(13) 0.75223(14) 0.71232(14) 0.0392(6) Uani 1 1 d D U . . .
C1G C 0.58692(16) 0.77404(18) 0.77295(17) 0.0411(7) Uani 1 1 d D U . . .
H1G H 0.5646 0.8022 0.8050 0.049 Uiso 1 1 calc R . . . .
C2G C 0.54044(15) 0.71954(17) 0.75666(16) 0.0381(7) Uani 1 1 d D U . . .
H2G H 0.5657 0.6860 0.7327 0.046 Uiso 1 1 calc R . . . .
C3G C 0.51399(18) 0.6894(2) 0.81697(17) 0.0492(8) Uani 1 1 d D U . . .
H3GA H 0.4823 0.6545 0.8068 0.059 Uiso 1 1 calc R . . . .
H3GB H 0.4913 0.7222 0.8433 0.059 Uiso 1 1 calc R . . . .
C4G C 0.5739(2) 0.6622(2) 0.85222(18) 0.0534(9) Uani 1 1 d D U . . .
H4GA H 0.5924 0.6260 0.8273 0.064 Uiso 1 1 calc R . . . .
H4GB H 0.5594 0.6449 0.8938 0.064 Uiso 1 1 calc R . . . .
C5G C 0.6288(2) 0.7128(2) 0.86360(19) 0.0533(9) Uani 1 1 d D U . . .
H5GA H 0.6129 0.7448 0.8949 0.064 Uiso 1 1 calc R . . . .
H5GB H 0.6677 0.6909 0.8821 0.064 Uiso 1 1 calc R . . . .
C6G C 0.64979(17) 0.74806(19) 0.80274(18) 0.0454(8) Uani 1 1 d D U . . .
H6GA H 0.6804 0.7838 0.8130 0.054 Uiso 1 1 calc R . . . .
H6GB H 0.6722 0.7180 0.7732 0.054 Uiso 1 1 calc R . . . .
C7G C 0.52943(15) 0.80145(16) 0.68229(17) 0.0396(7) Uani 1 1 d D U . . .
C8G C 0.43908(15) 0.72303(17) 0.68234(18) 0.0399(7) Uani 1 1 d D U . . .
H8GA H 0.4199 0.7546 0.6522 0.048 Uiso 1 1 calc R . . . .
H8GB H 0.4056 0.7145 0.7155 0.048 Uiso 1 1 calc R . . . .
O1H O 0.41466(11) 0.59463(13) 0.72818(12) 0.0444(6) Uani 1 1 d D U . . .
N1H N 0.47596(12) 0.55843(13) 0.64267(12) 0.0336(5) Uani 1 1 d D U . . .
N2H N 0.45149(13) 0.66324(13) 0.64815(14) 0.0368(6) Uani 1 1 d D U . . .
C1H C 0.49365(14) 0.58618(15) 0.58091(14) 0.0332(6) Uani 1 1 d D U . . .
H1H H 0.4545 0.5831 0.5521 0.040 Uiso 1 1 calc R . . . .
C2H C 0.50302(15) 0.65622(15) 0.59978(15) 0.0332(6) Uani 1 1 d D U . . .
H2H H 0.5468 0.6603 0.6213 0.040 Uiso 1 1 calc R . . . .
C3H C 0.50377(18) 0.69853(16) 0.54147(16) 0.0410(7) Uani 1 1 d D U . . .
H3HA H 0.5087 0.7444 0.5536 0.049 Uiso 1 1 calc R . . . .
H3HB H 0.4623 0.6935 0.5171 0.049 Uiso 1 1 calc R . . . .
C4H C 0.56301(19) 0.67615(17) 0.50190(16) 0.0435(8) Uani 1 1 d D U . . .
H4HA H 0.6040 0.6860 0.5255 0.052 Uiso 1 1 calc R . . . .
H4HB H 0.5640 0.7009 0.4617 0.052 Uiso 1 1 calc R . . . .
C5H C 0.5619(2) 0.60391(17) 0.48616(15) 0.0438(8) Uani 1 1 d D U . . .
H5HA H 0.6036 0.5922 0.4646 0.053 Uiso 1 1 calc R . . . .
H5HB H 0.5252 0.5952 0.4563 0.053 Uiso 1 1 calc R . . . .
C6H C 0.55342(16) 0.56119(16) 0.54571(14) 0.0358(6) Uani 1 1 d D U . . .
H6HA H 0.5468 0.5156 0.5332 0.043 Uiso 1 1 calc R . . . .
H6HB H 0.5931 0.5639 0.5730 0.043 Uiso 1 1 calc R . . . .
C7H C 0.44440(13) 0.60438(16) 0.67843(15) 0.0354(6) Uani 1 1 d D U . . .
C8H C 0.46119(15) 0.49068(16) 0.65101(18) 0.0388(7) Uani 1 1 d D U . . .
H8HA H 0.4367 0.4747 0.6135 0.047 Uiso 1 1 calc R . . . .
H8HB H 0.4327 0.4850 0.6889 0.047 Uiso 1 1 calc R . . . .
N1T N 0.23446(11) 0.60390(11) 0.76506(11) 0.0271(5) Uani 1 1 d . U . . .
C1T C 0.17503(15) 0.62342(15) 0.80419(15) 0.0351(6) Uani 1 1 d D U . . .
H1TA H 0.1872 0.6617 0.8298 0.042 Uiso 1 1 calc R . . . .
H1TB H 0.1396 0.6368 0.7746 0.042 Uiso 1 1 calc R . . . .
C2T C 0.14737(16) 0.57290(18) 0.84857(16) 0.0404(7) Uani 1 1 d D U . . .
H2TA H 0.1777 0.5673 0.8851 0.048 Uiso 1 1 calc R . . . .
H2TB H 0.1446 0.5312 0.8259 0.048 Uiso 1 1 calc R . . . .
C3T C 0.07951(18) 0.5910(2) 0.87301(18) 0.0486(9) Uani 1 1 d D U . . .
H3TA H 0.0811 0.6356 0.8899 0.058 Uiso 1 1 calc R . . . .
H3TB H 0.0480 0.5905 0.8371 0.058 Uiso 1 1 calc R . . . .
C4T C 0.0547(2) 0.5469(2) 0.9241(2) 0.0592(11) Uani 1 1 d D U . . .
H4TA H 0.0562 0.5022 0.9089 0.089 Uiso 1 1 calc GR . . . .
H4TB H 0.0092 0.5583 0.9348 0.089 Uiso 1 1 calc GR . . . .
H4TC H 0.0826 0.5512 0.9619 0.089 Uiso 1 1 calc GR . . . .
C5T C 0.21384(15) 0.55510(15) 0.71484(15) 0.0341(6) Uani 1 1 d D U . . .
H5TA H 0.1743 0.5720 0.6928 0.041 Uiso 1 1 calc R . . . .
H5TB H 0.2007 0.5148 0.7367 0.041 Uiso 1 1 calc R . . . .
C6T C 0.26548(17) 0.53826(16) 0.66469(16) 0.0388(7) Uani 1 1 d D U . . .
H6TA H 0.2844 0.5784 0.6468 0.047 Uiso 1 1 calc R . . . .
H6TB H 0.3017 0.5134 0.6846 0.047 Uiso 1 1 calc R . . . .
C7T C 0.2348(2) 0.49886(17) 0.61192(15) 0.0433(8) Uani 1 1 d D U . . .
H7TA H 0.2101 0.4623 0.6308 0.052 Uiso 1 1 calc R . . . .
H7TB H 0.2028 0.5261 0.5885 0.052 Uiso 1 1 calc R . . . .
C8T C 0.2852(2) 0.4728(2) 0.56571(19) 0.0554(10) Uani 1 1 d D U . . .
H8TA H 0.2627 0.4559 0.5280 0.083 Uiso 1 1 calc GR . . . .
H8TB H 0.3104 0.4382 0.5861 0.083 Uiso 1 1 calc GR . . . .
H8TC H 0.3153 0.5076 0.5531 0.083 Uiso 1 1 calc GR . . . .
C9T C 0.28747(16) 0.57252(16) 0.80656(15) 0.0361(6) Uani 1 1 d D U . . .
H9TA H 0.2689 0.5327 0.8253 0.043 Uiso 1 1 calc R . . . .
H9TB H 0.3247 0.5597 0.7789 0.043 Uiso 1 1 calc R . . . .
C10T C 0.31419(18) 0.6141(2) 0.85995(18) 0.0461(8) Uani 1 1 d D U . . .
H10A H 0.3326 0.6545 0.8423 0.055 Uiso 0.563(12) 1 calc R . P A 1
H10B H 0.2781 0.6254 0.8896 0.055 Uiso 0.563(12) 1 calc R . P A 1
H10C H 0.2772 0.6379 0.8798 0.055 Uiso 0.437(12) 1 calc R . P A 2
H10D H 0.3451 0.6462 0.8419 0.055 Uiso 0.437(12) 1 calc R . P A 2
C11T C 0.3662(5) 0.5784(7) 0.8942(5) 0.054(3) Uani 0.563(12) 1 d D U P A 1
H11A H 0.4008 0.5659 0.8634 0.064 Uiso 0.563(12) 1 calc R . P A 1
H11B H 0.3469 0.5383 0.9117 0.064 Uiso 0.563(12) 1 calc R . P A 1
C12T C 0.3974(4) 0.6146(5) 0.9469(3) 0.062(2) Uani 0.563(12) 1 d D U P A 1
H12A H 0.4199 0.6527 0.9298 0.093 Uiso 0.563(12) 1 calc GR . P A 1
H12B H 0.4295 0.5869 0.9685 0.093 Uiso 0.563(12) 1 calc GR . P A 1
H12C H 0.3635 0.6282 0.9772 0.093 Uiso 0.563(12) 1 calc GR . P A 1
C13T C 0.26350(15) 0.66420(15) 0.73456(15) 0.0353(6) Uani 1 1 d D U . . .
H13A H 0.2751 0.6950 0.7687 0.042 Uiso 1 1 calc R . . . .
H13B H 0.3049 0.6521 0.7127 0.042 Uiso 1 1 calc R . . . .
C14T C 0.21946(18) 0.69806(16) 0.68757(17) 0.0408(7) Uani 1 1 d D U . . .
H14A H 0.2029 0.6663 0.6563 0.049 Uiso 1 1 calc R . . . .
H14B H 0.1809 0.7161 0.7104 0.049 Uiso 1 1 calc R . . . .
C15T C 0.2539(2) 0.75096(19) 0.65323(19) 0.0490(8) Uani 1 1 d D U . . .
H15A H 0.2887 0.7317 0.6262 0.059 Uiso 1 1 calc R . . . .
H15B H 0.2760 0.7788 0.6850 0.059 Uiso 1 1 calc R . . . .
C16T C 0.2111(2) 0.79261(19) 0.6122(2) 0.0529(9) Uani 1 1 d D U . . .
H16A H 0.1747 0.8099 0.6376 0.079 Uiso 1 1 calc GR . . . .
H16B H 0.1933 0.7669 0.5771 0.079 Uiso 1 1 calc GR . . . .
H16C H 0.2373 0.8283 0.5950 0.079 Uiso 1 1 calc GR . . . .
C1TB C 0.3509(7) 0.5741(7) 0.9125(7) 0.053(4) Uani 0.437(12) 1 d D U P A 2
H1TC H 0.3629 0.6040 0.9473 0.064 Uiso 0.437(12) 1 calc R . P A 2
H1TD H 0.3192 0.5425 0.9302 0.064 Uiso 0.437(12) 1 calc R . P A 2
C2TB C 0.4118(5) 0.5381(6) 0.8935(8) 0.077(4) Uani 0.437(12) 1 d D U P A 2
H2TC H 0.4023 0.5112 0.8563 0.115 Uiso 0.437(12) 1 calc GR . P A 2
H2TD H 0.4262 0.5107 0.9288 0.115 Uiso 0.437(12) 1 calc GR . P A 2
H2TE H 0.4468 0.5689 0.8830 0.115 Uiso 0.437(12) 1 calc GR . P A 2
S1M S 0.7494(5) 0.5814(5) 0.6239(5) 0.073(2) Uani 0.124(3) 1 d D U P B 3
F1M F 0.7560(12) 0.6946(7) 0.6793(11) 0.062(4) Uani 0.124(3) 1 d D U P B 3
F2M F 0.7357(11) 0.6146(10) 0.7422(6) 0.061(4) Uani 0.124(3) 1 d D U P B 3
F3M F 0.6574(7) 0.6474(9) 0.6788(9) 0.055(3) Uani 0.124(3) 1 d D U P B 3
O1M O 0.8143(11) 0.5658(17) 0.6401(15) 0.050(4) Uani 0.124(3) 1 d D U P B 3
O2M O 0.7027(16) 0.5304(10) 0.6331(14) 0.044(4) Uani 0.124(3) 1 d D U P B 3
O3M O 0.7401(12) 0.6139(11) 0.5659(7) 0.056(4) Uani 0.124(3) 1 d D U P B 3
C1M C 0.7241(8) 0.6403(8) 0.6829(7) 0.044(3) Uani 0.124(3) 1 d D U P B 3
S1N S 0.75063(5) 0.57523(4) 0.67163(5) 0.0402(3) Uani 0.876(3) 1 d D U P B 1
F1N F 0.76234(15) 0.70018(12) 0.65565(15) 0.0486(7) Uani 0.876(3) 1 d D U P B 1
F2N F 0.73059(14) 0.64863(15) 0.57218(12) 0.0522(6) Uani 0.876(3) 1 d D U P B 1
F3N F 0.66203(12) 0.66407(15) 0.64907(17) 0.0556(7) Uani 0.876(3) 1 d D U P B 1
O1N O 0.81870(18) 0.5698(2) 0.6534(2) 0.0503(10) Uani 0.876(3) 1 d D U P B 1
O2N O 0.7097(3) 0.52845(18) 0.6449(2) 0.0544(13) Uani 0.876(3) 1 d D U P B 1
O3N O 0.7425(2) 0.5850(2) 0.73797(15) 0.0587(9) Uani 0.876(3) 1 d D U P B 1
C1N C 0.72372(12) 0.64965(13) 0.63640(13) 0.0191(5) Uani 0.876(3) 1 d D U P B 1
O1S O 0.3106(2) 0.3219(3) 0.4633(2) 0.1030(16) Uani 1 1 d D U . . .
H1S H 0.3498 0.3146 0.4741 0.154 Uiso 1 1 calc GR . . . .
C1S C 0.2683(3) 0.3015(3) 0.5110(3) 0.0781(14) Uani 1 1 d D U . . .
H1SA H 0.2225 0.3076 0.4973 0.117 Uiso 1 1 calc GR . . . .
H1SB H 0.2764 0.3267 0.5497 0.117 Uiso 1 1 calc GR . . . .
H1SC H 0.2760 0.2557 0.5198 0.117 Uiso 1 1 calc GR . . . .
O2SB O 0.5194(6) 0.1998(6) 0.5225(5) 0.061(3) Uani 0.262(6) 1 d D U P C 2
H2SG H 0.4923 0.1726 0.5087 0.092 Uiso 0.262(6) 1 calc GR . P C 2
C2SB C 0.5691(10) 0.2092(10) 0.4775(9) 0.075(4) Uani 0.262(6) 1 d D U P C 2
H2SD H 0.5694 0.1729 0.4476 0.112 Uiso 0.262(6) 1 calc GR . P C 2
H2SE H 0.6119 0.2118 0.4991 0.112 Uiso 0.262(6) 1 calc GR . P C 2
H2SF H 0.5609 0.2494 0.4543 0.112 Uiso 0.262(6) 1 calc GR . P C 2
O2S O 0.4408(2) 0.2979(2) 0.4991(2) 0.0625(12) Uani 0.738(6) 1 d D U P C 1
H2S H 0.4543 0.3175 0.5315 0.094 Uiso 0.738(6) 1 calc GR . P C 1
C2S C 0.4922(4) 0.2570(4) 0.4752(4) 0.0800(19) Uani 0.738(6) 1 d D U P C 1
H2SA H 0.4831 0.2460 0.4308 0.120 Uiso 0.738(6) 1 calc GR . P C 1
H2SB H 0.4941 0.2174 0.5007 0.120 Uiso 0.738(6) 1 calc GR . P C 1
H2SC H 0.5345 0.2796 0.4780 0.120 Uiso 0.738(6) 1 calc GR . P C 1

loop_
_atom_site_aniso_label
_atom_site_aniso_U_11
_atom_site_aniso_U_22
_atom_site_aniso_U_33
_atom_site_aniso_U_23
_atom_site_aniso_U_13
_atom_site_aniso_U_12
O1A 0.0414(12) 0.0428(13) 0.0538(14) -0.0004(11) -0.0184(11) -0.0070(10)
N2A 0.0291(12) 0.0324(12) 0.0409(13) 0.0067(10) -0.0055(10) -0.0034(10)
N1A 0.0266(12) 0.0367(13) 0.0379(13) 0.0055(10) -0.0073(10) -0.0004(10)
C2A 0.0260(13) 0.0356(14) 0.0275(13) 0.0094(11) -0.0017(10) -0.0012(11)
C1A 0.0266(13) 0.0424(16) 0.0341(14) 0.0113(12) 0.0011(11) 0.0014(12)
C6A 0.0338(15) 0.0492(18) 0.0312(14) 0.0012(13) -0.0025(12) 0.0071(13)
C5A 0.0478(19) 0.070(2) 0.0286(15) 0.0006(15) -0.0038(14) 0.0184(18)
C4A 0.0365(16) 0.062(2) 0.0253(13) 0.0092(13) -0.0023(11) 0.0079(15)
C3A 0.0329(14) 0.0479(17) 0.0340(15) 0.0153(13) -0.0016(12) 0.0035(13)
C7A 0.0272(13) 0.0365(15) 0.0444(16) 0.0108(12) -0.0067(12) -0.0084(12)
C8A 0.0354(15) 0.0276(13) 0.0452(16) 0.0049(12) -0.0051(13) -0.0071(11)
C0AA 0.0328(14) 0.0273(13) 0.0426(15) -0.0046(12) -0.0016(12) -0.0019(11)
O1E 0.0468(13) 0.0342(11) 0.0495(13) 0.0092(10) 0.0179(11) -0.0031(10)
N1E 0.0270(11) 0.0295(11) 0.0290(11) 0.0011(9) 0.0052(9) 0.0002(9)
N2E 0.0317(12) 0.0294(12) 0.0343(12) -0.0009(10) 0.0038(10) -0.0011(10)
C1E 0.0335(14) 0.0364(15) 0.0260(13) 0.0016(11) 0.0034(11) 0.0059(12)
C2E 0.0369(15) 0.0350(14) 0.0299(14) 0.0043(11) 0.0067(12) 0.0064(12)
C3E 0.065(2) 0.060(2) 0.0331(16) 0.0028(15) 0.0134(16) 0.0247(19)
C4E 0.073(3) 0.066(2) 0.0429(19) 0.0204(18) 0.0261(19) 0.027(2)
C5E 0.068(2) 0.058(2) 0.0362(17) 0.0181(16) 0.0139(16) 0.0198(19)
C6E 0.0429(17) 0.0371(16) 0.0361(15) 0.0102(12) 0.0103(13) 0.0077(13)
C7E 0.0311(14) 0.0282(13) 0.0373(14) -0.0012(11) 0.0025(12) -0.0040(11)
O1B 0.0403(12) 0.0348(11) 0.0472(12) 0.0090(9) -0.0036(10) 0.0010(9)
N1B 0.0341(13) 0.0311(12) 0.0421(14) 0.0015(10) -0.0016(11) -0.0029(10)
N2B 0.0348(13) 0.0277(11) 0.0362(12) 0.0003(10) -0.0026(10) -0.0037(10)
C1B 0.0392(16) 0.0331(14) 0.0326(13) -0.0033(11) 0.0029(12) -0.0034(12)
C2B 0.0387(15) 0.0271(13) 0.0279(13) -0.0019(10) -0.0029(11) -0.0050(11)
C3B 0.0494(18) 0.0419(16) 0.0290(14) -0.0019(12) -0.0073(13) -0.0054(14)
C4B 0.057(2) 0.0460(18) 0.0304(15) 0.0045(13) -0.0041(14) -0.0040(15)
C5B 0.061(2) 0.0433(17) 0.0320(15) 0.0024(13) 0.0074(15) -0.0050(16)
C6B 0.0431(17) 0.0407(17) 0.0391(16) 0.0016(13) 0.0064(13) -0.0065(14)
C7B 0.0355(15) 0.0248(12) 0.0397(15) -0.0018(11) -0.0015(12) -0.0021(11)
C8B 0.0354(16) 0.0312(15) 0.057(2) -0.0043(14) 0.0001(14) -0.0012(12)
O1C 0.0467(14) 0.0473(14) 0.0659(16) -0.0192(12) 0.0208(12) -0.0049(11)
N1C 0.0324(13) 0.0331(13) 0.0506(15) -0.0027(11) 0.0029(11) -0.0021(10)
N2C 0.0262(12) 0.0329(13) 0.0622(18) -0.0044(12) 0.0042(12) 0.0041(10)
C1C 0.0325(14) 0.0306(14) 0.0488(17) 0.0059(12) -0.0069(13) 0.0036(12)
C2C 0.0263(13) 0.0326(14) 0.0478(17) 0.0040(12) -0.0012(12) 0.0029(11)
C3C 0.0398(17) 0.0450(19) 0.056(2) 0.0089(15) -0.0150(16) -0.0078(14)
C4C 0.060(2) 0.057(2) 0.0409(18) 0.0076(16) -0.0099(16) -0.0169(18)
C5C 0.056(2) 0.054(2) 0.0422(18) 0.0119(16) -0.0078(16) -0.0140(18)
C6C 0.0374(16) 0.0409(17) 0.0429(17) 0.0091(13) -0.0028(13) -0.0055(13)
C7C 0.0308(15) 0.0312(15) 0.062(2) -0.0070(14) 0.0076(14) 0.0022(12)
C8C 0.0246(14) 0.0352(16) 0.072(2) -0.0093(15) 0.0080(15) 0.0043(12)
O1D 0.0253(10) 0.0404(12) 0.0585(14) -0.0001(10) -0.0104(10) 0.0015(9)
N1D 0.0251(11) 0.0319(12) 0.0293(11) -0.0034(9) 0.0017(9) 0.0008(9)
N2D 0.0242(11) 0.0344(13) 0.0480(14) -0.0085(11) 0.0036(10) 0.0021(10)
C1D 0.0265(13) 0.0352(14) 0.0259(12) -0.0008(10) 0.0040(10) -0.0043(11)
C2D 0.0284(13) 0.0351(15) 0.0319(13) -0.0049(11) 0.0065(11) -0.0020(11)
C3D 0.0491(19) 0.0463(18) 0.0352(15) -0.0096(13) 0.0090(14) -0.0084(15)
C4D 0.0529(19) 0.054(2) 0.0262(14) -0.0042(13) -0.0031(13) -0.0143(16)
C5D 0.0423(17) 0.0507(18) 0.0308(14) 0.0065(13) -0.0027(13) -0.0134(15)
C6D 0.0285(14) 0.0396(15) 0.0294(13) 0.0021(11) 0.0001(11) -0.0027(12)
C7D 0.0196(12) 0.0365(14) 0.0423(15) -0.0024(12) 0.0035(11) -0.0019(11)
C8D 0.0235(12) 0.0350(14) 0.0342(14) -0.0036(11) 0.0039(11) -0.0024(11)
O1F 0.0377(12) 0.0452(12) 0.0420(11) -0.0138(10) 0.0023(9) -0.0007(10)
N1F 0.0325(13) 0.0337(12) 0.0440(14) -0.0051(11) -0.0065(11) -0.0028(10)
N2F 0.0335(12) 0.0294(12) 0.0359(12) -0.0029(10) -0.0018(10) -0.0024(10)
C1F 0.0461(18) 0.0299(14) 0.0435(16) -0.0011(12) -0.0106(14) -0.0002(13)
C2F 0.0433(16) 0.0288(13) 0.0334(14) 0.0004(11) -0.0044(12) 0.0006(12)
C3F 0.065(2) 0.0475(19) 0.0360(16) 0.0085(15) -0.0002(16) -0.0019(17)
C4F 0.101(3) 0.065(3) 0.0295(16) 0.0021(17) -0.0042(19) -0.001(2)
C5F 0.097(3) 0.063(3) 0.0396(19) 0.0000(18) -0.025(2) 0.000(2)
C6F 0.065(2) 0.0407(18) 0.0495(19) -0.0046(15) -0.0235(18) -0.0012(17)
C7F 0.0312(14) 0.0271(13) 0.0438(15) -0.0061(11) -0.0016(12) -0.0008(11)
C8F 0.0326(15) 0.0369(16) 0.065(2) -0.0070(15) -0.0051(15) 0.0039(13)
O1G 0.0367(12) 0.0433(13) 0.0691(17) 0.0044(12) -0.0130(12) 0.0039(10)
N1G 0.0267(12) 0.0413(14) 0.0535(16) -0.0034(12) -0.0048(11) -0.0004(11)
N2G 0.0245(12) 0.0429(14) 0.0502(15) -0.0030(12) -0.0055(11) 0.0039(11)
C1G 0.0288(15) 0.0480(18) 0.0466(17) -0.0075(14) -0.0034(13) 0.0043(13)
C2G 0.0260(14) 0.0477(17) 0.0408(16) -0.0031(13) -0.0013(12) 0.0046(12)
C3G 0.0379(17) 0.068(2) 0.0416(18) -0.0008(16) 0.0048(14) -0.0038(16)
C4G 0.049(2) 0.070(3) 0.0405(18) 0.0058(17) -0.0079(16) -0.0068(18)
C5G 0.048(2) 0.068(2) 0.0432(19) -0.0042(17) -0.0123(16) -0.0048(18)
C6G 0.0310(15) 0.057(2) 0.0480(18) -0.0057(15) -0.0107(14) 0.0004(14)
C7G 0.0264(14) 0.0373(15) 0.0552(18) -0.0039(14) -0.0045(13) 0.0072(12)
C8G 0.0224(13) 0.0436(17) 0.0536(19) -0.0051(14) -0.0046(13) 0.0048(12)
O1H 0.0244(10) 0.0556(14) 0.0531(14) 0.0031(11) 0.0061(9) 0.0005(10)
N1H 0.0255(11) 0.0371(13) 0.0383(13) 0.0057(10) -0.0028(10) 0.0013(10)
N2H 0.0247(12) 0.0393(13) 0.0465(14) 0.0007(11) -0.0022(11) 0.0028(10)
C1H 0.0275(13) 0.0380(15) 0.0339(14) 0.0054(11) -0.0101(11) 0.0040(11)
C2H 0.0253(13) 0.0365(15) 0.0378(15) 0.0041(12) -0.0051(11) 0.0058(11)
C3H 0.0414(17) 0.0379(16) 0.0437(17) 0.0087(13) -0.0083(14) 0.0092(13)
C4H 0.0479(19) 0.0445(18) 0.0381(16) 0.0144(13) -0.0017(14) 0.0092(14)
C5H 0.054(2) 0.0457(18) 0.0321(15) 0.0091(13) -0.0029(14) 0.0112(15)
C6H 0.0370(15) 0.0383(16) 0.0322(14) 0.0054(12) -0.0044(12) 0.0078(13)
C7H 0.0184(12) 0.0433(16) 0.0446(16) 0.0032(13) -0.0057(11) 0.0014(11)
C8H 0.0253(14) 0.0393(16) 0.0518(18) 0.0082(13) -0.0073(13) -0.0016(12)
N1T 0.0225(10) 0.0267(10) 0.0320(11) -0.0025(9) 0.0011(9) -0.0006(9)
C1T 0.0301(14) 0.0373(15) 0.0378(15) -0.0055(12) 0.0024(12) 0.0038(12)
C2T 0.0352(15) 0.0476(18) 0.0383(15) -0.0015(14) 0.0092(13) -0.0023(14)
C3T 0.0365(17) 0.069(2) 0.0408(17) -0.0081(16) 0.0090(14) 0.0014(16)
C4T 0.048(2) 0.081(3) 0.048(2) -0.0042(19) 0.0167(17) -0.008(2)
C5T 0.0294(14) 0.0348(14) 0.0382(15) -0.0033(12) 0.0006(12) -0.0033(11)
C6T 0.0390(16) 0.0366(15) 0.0407(16) -0.0051(12) 0.0061(13) -0.0043(13)
C7T 0.059(2) 0.0390(16) 0.0323(15) 0.0000(12) -0.0050(15) 0.0106(15)
C8T 0.072(3) 0.051(2) 0.0437(19) -0.0125(16) 0.0070(18) 0.0044(19)
C9T 0.0321(14) 0.0366(15) 0.0397(15) 0.0004(12) -0.0009(12) 0.0022(12)
C10T 0.0389(17) 0.055(2) 0.0441(17) 0.0001(15) -0.0097(14) 0.0039(15)
C11T 0.034(4) 0.087(6) 0.040(5) 0.023(4) -0.013(4) -0.004(4)
C12T 0.047(4) 0.098(6) 0.042(3) 0.016(4) -0.022(3) -0.014(4)
C13T 0.0300(14) 0.0338(14) 0.0421(15) -0.0008(12) -0.0003(12) -0.0027(12)
C14T 0.0420(17) 0.0342(15) 0.0463(17) 0.0022(13) 0.0014(14) 0.0047(13)
C15T 0.0484(19) 0.0473(18) 0.0511(19) 0.0079(15) -0.0078(16) -0.0079(16)
C16T 0.069(3) 0.0397(18) 0.051(2) 0.0052(15) 0.0086(18) 0.0142(17)
C1TB 0.053(7) 0.054(6) 0.053(7) -0.010(5) -0.013(5) 0.011(5)
C2TB 0.051(6) 0.055(6) 0.124(11) -0.008(6) -0.009(6) 0.010(4)
S1M 0.072(4) 0.083(5) 0.064(5) 0.005(4) 0.001(4) -0.002(4)
F1M 0.056(7) 0.059(6) 0.071(8) 0.001(6) 0.015(7) -0.013(6)
F2M 0.057(7) 0.065(7) 0.061(6) 0.001(6) 0.009(5) 0.001(7)
F3M 0.041(5) 0.072(7) 0.054(7) 0.018(6) 0.009(5) 0.001(5)
O1M 0.047(7) 0.048(8) 0.055(8) 0.003(7) 0.008(6) -0.004(6)
O2M 0.038(7) 0.053(7) 0.042(8) 0.005(6) -0.012(6) 0.005(6)
O3M 0.053(7) 0.061(7) 0.055(6) 0.001(6) 0.008(6) 0.002(7)
C1M 0.030(5) 0.048(6) 0.055(6) 0.000(5) 0.006(5) -0.004(5)
S1N 0.0373(5) 0.0377(5) 0.0456(6) 0.0051(4) 0.0063(4) -0.0024(4)
F1N 0.0436(14) 0.0342(11) 0.0680(18) 0.0024(11) -0.0010(14) -0.0066(10)
F2N 0.0522(15) 0.0613(16) 0.0431(12) 0.0077(11) -0.0002(11) 0.0070(13)
F3N 0.0281(11) 0.0697(18) 0.0689(18) -0.0110(15) -0.0001(12) 0.0137(11)
O1N 0.0317(15) 0.0466(18) 0.073(3) 0.0168(18) 0.0095(15) 0.0121(14)
O2N 0.066(3) 0.0397(16) 0.057(2) -0.0075(15) 0.020(2) -0.0210(17)
O3N 0.073(2) 0.063(2) 0.0406(15) 0.0090(14) 0.0042(15) -0.015(2)
C1N 0.0084(11) 0.0209(12) 0.0281(13) -0.0004(10) -0.0037(9) 0.0031(9)
O1S 0.087(3) 0.155(5) 0.067(2) 0.031(3) -0.012(2) -0.007(3)
C1S 0.097(4) 0.061(3) 0.076(3) 0.013(2) -0.013(3) -0.005(3)
O2SB 0.086(6) 0.055(5) 0.042(4) -0.017(4) 0.010(4) -0.034(5)
C2SB 0.093(8) 0.065(7) 0.067(7) -0.011(6) 0.022(6) -0.031(7)
O2S 0.070(3) 0.060(2) 0.057(2) -0.0044(17) -0.032(2) -0.0181(19)
C2S 0.093(4) 0.064(4) 0.083(4) -0.016(3) -0.012(4) -0.025(3)

loop_
_atom_type_symbol
_atom_type_description
_atom_type_scat_dispersion_real
_atom_type_scat_dispersion_imag
_atom_type_scat_source
C C 0.0181 0.0091 'International Tables Vol C Tables 4.2.6.8 and 6.1.1.4'
H H 0.0000 0.0000 'International Tables Vol C Tables 4.2.6.8 and 6.1.1.4'
F F 0.0727 0.0534 'International Tables Vol C Tables 4.2.6.8 and 6.1.1.4'
N N 0.0311 0.0180 'International Tables Vol C Tables 4.2.6.8 and 6.1.1.4'
O O 0.0492 0.0322 'International Tables Vol C Tables 4.2.6.8 and 6.1.1.4'
S S 0.3331 0.5567 'International Tables Vol C Tables 4.2.6.8 and 6.1.1.4'

loop_
_exptl_crystal_face_index_h
_exptl_crystal_face_index_k
_exptl_crystal_face_index_l
_exptl_crystal_face_perp_dist
_exptl_oxdiff_crystal_face_indexfrac_h
_exptl_oxdiff_crystal_face_indexfrac_k
_exptl_oxdiff_crystal_face_indexfrac_l
_exptl_oxdiff_crystal_face_x
_exptl_oxdiff_crystal_face_y
_exptl_oxdiff_crystal_face_z
-1 1 0 0.1239 -1.0016 0.9986 -0.0003 -0.0531 0.0840 -0.0377
1 -1 0 0.1303 1.0016 -0.9986 0.0003 0.0531 -0.0840 0.0377
-2 1 2 0.2350 -1.9994 0.9999 2.0000 -0.1318 0.1587 0.0865
1 -2 2 0.2455 1.0055 -1.9959 2.0010 0.0273 -0.0934 0.1997
0 0 1 0.2992 0.0013 0.0011 1.0000 -0.0028 0.0284 0.0674
0 0 -1 0.3170 -0.0013 -0.0011 -1.0000 0.0028 -0.0284 -0.0674
-1 2 -2 0.2156 -1.0055 1.9959 -2.0010 -0.0273 0.0934 -0.1997
1 1 1 0.2047 1.0005 1.0014 0.9989 0.0904 0.0768 0.0509
1 1 0 0.1467 0.9992 1.0003 -0.0011 0.0932 0.0484 -0.0165
-1 -1 0 0.1472 -0.9992 -1.0003 0.0011 -0.0932 -0.0484 0.0165
1 -1 -1 0.1905 1.0003 -0.9997 -0.9997 0.0559 -0.1125 -0.0297
-1 -1 1 0.2295 -0.9979 -0.9993 1.0010 -0.0960 -0.0200 0.0839
1 1 -1 0.2348 0.9979 0.9993 -1.0010 0.0960 0.0200 -0.0839
-1 -1 -1 0.2062 -1.0005 -1.0014 -0.9989 -0.0904 -0.0768 -0.0509
1 0 0 0.1623 1.0004 0.0009 -0.0004 0.0731 -0.0178 0.0106
0 1 0 0.1574 -0.0012 0.9995 -0.0007 0.0201 0.0662 -0.0271
0 1 1 0.2317 0.0001 1.0006 0.9993 0.0172 0.0946 0.0403
-1 0 0 0.1431 -1.0004 -0.0009 0.0004 -0.0731 0.0178 -0.0106
0 -1 0 0.1683 0.0012 -0.9995 0.0007 -0.0201 -0.0662 0.0271

loop_
_geom_angle_atom_site_label_1
_geom_angle_atom_site_label_2
_geom_angle_atom_site_label_3
_geom_angle
C7A N2A C2A 107.9(2)
C7A N2A C8A 122.1(3)
C8A N2A C2A 123.6(2)
C7A N1A C1A 108.7(2)
C7A N1A C8H 121.6(3)
C8H N1A C1A 122.4(3)
N2A C2A H2A 108.3
N2A C2A C1A 100.5(2)
N2A C2A C3A 120.3(3)
C1A C2A H2A 108.3
C3A C2A H2A 108.3
C3A C2A C1A 110.5(2)
N1A C1A C2A 100.1(2)
N1A C1A H1A 108.4
N1A C1A C6A 120.2(3)
C2A C1A H1A 108.4
C6A C1A C2A 110.8(2)
C6A C1A H1A 108.4
C1A C6A H6AA 110.5
C1A C6A H6AB 110.5
C1A C6A C5A 106.1(3)
H6AA C6A H6AB 108.7
C5A C6A H6AA 110.5
C5A C6A H6AB 110.5
C6A C5A H5AA 109.0
C6A C5A H5AB 109.0
H5AA C5A H5AB 107.8
C4A C5A C6A 113.1(3)
C4A C5A H5AA 109.0
C4A C5A H5AB 109.0
C5A C4A H4AA 108.9
C5A C4A H4AB 108.9
C5A C4A C3A 113.4(3)
H4AA C4A H4AB 107.7
C3A C4A H4AA 108.9
C3A C4A H4AB 108.9
C2A C3A C4A 105.4(3)
C2A C3A H3AA 110.7
C2A C3A H3AB 110.7
C4A C3A H3AA 110.7
C4A C3A H3AB 110.7
H3AA C3A H3AB 108.8
O1A C7A N2A 126.0(3)
O1A C7A N1A 125.3(3)
N1A C7A N2A 108.8(3)
N2A C8A H8AA 108.5
N2A C8A H8AB 108.5
N2A C8A N2B 115.2(2)
H8AA C8A H8AB 107.5
N2B C8A H8AA 108.5
N2B C8A H8AB 108.5
H0AA C0AA H0AB 107.4
N2E C0AA H0AA 108.2
N2E C0AA H0AB 108.2
N2E C0AA N2F 116.2(2)
N2F C0AA H0AA 108.2
N2F C0AA H0AB 108.2
C7E N1E C1E 108.9(2)
C7E N1E C8D 120.5(2)
C8D N1E C1E 121.3(2)
C0AA N2E C2E 124.5(2)
C7E N2E C0AA 120.0(3)
C7E N2E C2E 108.8(2)
N1E C1E H1E 108.4
N1E C1E C2E 100.9(2)
N1E C1E C6E 119.6(3)
C2E C1E H1E 108.4
C6E C1E H1E 108.4
C6E C1E C2E 110.5(3)
N2E C2E C1E 100.2(2)
N2E C2E H2E 108.3
N2E C2E C3E 121.1(3)
C1E C2E H2E 108.3
C3E C2E C1E 109.9(3)
C3E C2E H2E 108.3
C2E C3E H3EA 110.6
C2E C3E H3EB 110.6
C2E C3E C4E 105.8(3)
H3EA C3E H3EB 108.7
C4E C3E H3EA 110.6
C4E C3E H3EB 110.6
C3E C4E H4EA 108.8
C3E C4E H4EB 108.8
H4EA C4E H4EB 107.7
C5E C4E C3E 113.6(3)
C5E C4E H4EA 108.8
C5E C4E H4EB 108.8
C4E C5E H5EA 109.0
C4E C5E H5EB 109.0
C4E C5E C6E 113.1(3)
H5EA C5E H5EB 107.8
C6E C5E H5EA 109.0
C6E C5E H5EB 109.0
C1E C6E C5E 106.6(3)
C1E C6E H6EA 110.4
C1E C6E H6EB 110.4
C5E C6E H6EA 110.4
C5E C6E H6EB 110.4
H6EA C6E H6EB 108.6
O1E C7E N1E 126.3(3)
O1E C7E N2E 126.0(3)
N1E C7E N2E 107.7(2)
C7B N1B C1B 108.7(2)
C7B N1B C8B 121.2(3)
C8B N1B C1B 121.5(3)
C8A N2B C2B 124.5(3)
C7B N2B C8A 120.8(3)
C7B N2B C2B 108.3(2)
N1B C1B H1B 108.3
N1B C1B C2B 100.4(2)
N1B C1B C6B 120.0(3)
C2B C1B H1B 108.3
C2B C1B C6B 110.8(3)
C6B C1B H1B 108.3
N2B C2B C1B 100.8(2)
N2B C2B H2B 108.4
N2B C2B C3B 120.2(3)
C1B C2B H2B 108.4
C1B C2B C3B 110.2(3)
C3B C2B H2B 108.4
C2B C3B H3BA 110.6
C2B C3B H3BB 110.6
C2B C3B C4B 105.9(3)
H3BA C3B H3BB 108.7
C4B C3B H3BA 110.6
C4B C3B H3BB 110.6
C3B C4B H4BA 108.8
C3B C4B H4BB 108.8
H4BA C4B H4BB 107.7
C5B C4B C3B 113.9(3)
C5B C4B H4BA 108.8
C5B C4B H4BB 108.8
C4B C5B H5BA 109.1
C4B C5B H5BB 109.1
C4B C5B C6B 112.4(3)
H5BA C5B H5BB 107.8
C6B C5B H5BA 109.1
C6B C5B H5BB 109.1
C1B C6B C5B 106.3(3)
C1B C6B H6BA 110.5
C1B C6B H6BB 110.5
C5B C6B H6BA 110.5
C5B C6B H6BB 110.5
H6BA C6B H6BB 108.7
O1B C7B N1B 126.2(3)
O1B C7B N2B 126.0(3)
N1B C7B N2B 107.8(2)
N1B C8B H8BA 109.4
N1B C8B H8BB 109.4
N1B C8B N1C 111.3(3)
H8BA C8B H8BB 108.0
N1C C8B H8BA 109.4
N1C C8B H8BB 109.4
C8B N1C C1C 122.2(3)
C7C N1C C8B 121.2(3)
C7C N1C C1C 109.3(3)
C7C N2C C2C 108.7(3)
C7C N2C C8C 120.2(3)
C8C N2C C2C 124.3(3)
N1C C1C H1C 108.2
N1C C1C C2C 100.8(3)
N1C C1C C6C 120.3(3)
C2C C1C H1C 108.2
C6C C1C H1C 108.2
C6C C1C C2C 110.6(3)
N2C C2C C1C 100.2(3)
N2C C2C H2C 108.3
N2C C2C C3C 120.9(3)
C1C C2C H2C 108.3
C3C C2C C1C 110.1(3)
C3C C2C H2C 108.3
C2C C3C H3CA 110.4
C2C C3C H3CB 110.4
C2C C3C C4C 106.5(3)
H3CA C3C H3CB 108.6
C4C C3C H3CA 110.4
C4C C3C H3CB 110.4
C3C C4C H4CA 108.9
C3C C4C H4CB 108.9
C3C C4C C5C 113.2(3)
H4CA C4C H4CB 107.7
C5C C4C H4CA 108.9
C5C C4C H4CB 108.9
C4C C5C H5CA 109.0
C4C C5C H5CB 109.0
C4C C5C C6C 112.9(3)
H5CA C5C H5CB 107.8
C6C C5C H5CA 109.0
C6C C5C H5CB 109.0
C1C C6C C5C 106.6(3)
C1C C6C H6CA 110.4
C1C C6C H6CB 110.4
C5C C6C H6CA 110.4
C5C C6C H6CB 110.4
H6CA C6C H6CB 108.6
O1C C7C N1C 126.0(3)
O1C C7C N2C 126.4(3)
N2C C7C N1C 107.5(3)
N2C C8C H8CA 108.3
N2C C8C H8CB 108.3
H8CA C8C H8CB 107.4
N2D C8C N2C 116.0(3)
N2D C8C H8CA 108.3
N2D C8C H8CB 108.3
C7D N1D C1D 108.7(2)
C7D N1D C8D 120.9(2)
C8D N1D C1D 122.2(2)
C8C N2D C2D 124.1(3)
C7D N2D C8C 120.3(3)
C7D N2D C2D 108.0(2)
N1D C1D H1D 108.9
N1D C1D C2D 100.5(2)
N1D C1D C6D 118.7(2)
C2D C1D H1D 108.9
C6D C1D H1D 108.9
C6D C1D C2D 110.5(2)
N2D C2D C1D 100.1(2)
N2D C2D H2D 108.2
N2D C2D C3D 121.6(3)
C1D C2D H2D 108.2
C3D C2D C1D 109.7(3)
C3D C2D H2D 108.2
C2D C3D H3DA 110.7
C2D C3D H3DB 110.7
C2D C3D C4D 105.2(3)
H3DA C3D H3DB 108.8
C4D C3D H3DA 110.7
C4D C3D H3DB 110.7
C3D C4D H4DA 108.8
C3D C4D H4DB 108.8
H4DA C4D H4DB 107.7
C5D C4D C3D 113.7(3)
C5D C4D H4DA 108.8
C5D C4D H4DB 108.8
C4D C5D H5DA 109.0
C4D C5D H5DB 109.0
C4D C5D C6D 112.9(3)
H5DA C5D H5DB 107.8
C6D C5D H5DA 109.0
C6D C5D H5DB 109.0
C1D C6D C5D 107.0(3)
C1D C6D H6DA 110.3
C1D C6D H6DB 110.3
C5D C6D H6DA 110.3
C5D C6D H6DB 110.3
H6DA C6D H6DB 108.6
O1D C7D N1D 125.6(3)
O1D C7D N2D 126.0(3)
N1D C7D N2D 108.4(3)
N1E C8D H8DA 109.3
N1E C8D H8DB 109.3
N1D C8D N1E 111.5(2)
N1D C8D H8DA 109.3
N1D C8D H8DB 109.3
H8DA C8D H8DB 108.0
C7F N1F C1F 108.2(3)
C7F N1F C8F 120.3(3)
C8F N1F C1F 121.9(3)
C0AA N2F C2F 123.5(3)
C7F N2F C0AA 120.4(3)
C7F N2F C2F 108.5(2)
N1F C1F H1F 107.8
N1F C1F C2F 101.3(2)
N1F C1F C6F 120.4(3)
C2F C1F H1F 107.8
C6F C1F H1F 107.8
C6F C1F C2F 111.1(3)
N2F C2F C1F 99.9(2)
N2F C2F H2F 108.7
N2F C2F C3F 119.7(3)
C1F C2F H2F 108.7
C3F C2F C1F 110.5(3)
C3F C2F H2F 108.7
C2F C3F H3FA 110.5
C2F C3F H3FB 110.5
C2F C3F C4F 106.2(3)
H3FA C3F H3FB 108.7
C4F C3F H3FA 110.5
C4F C3F H3FB 110.5
C3F C4F H4FA 108.9
C3F C4F H4FB 108.9
H4FA C4F H4FB 107.7
C5F C4F C3F 113.3(4)
C5F C4F H4FA 108.9
C5F C4F H4FB 108.9
C4F C5F H5FA 109.0
C4F C5F H5FB 109.0
C4F C5F C6F 113.0(3)
H5FA C5F H5FB 107.8
C6F C5F H5FA 109.0
C6F C5F H5FB 109.0
C1F C6F C5F 105.3(3)
C1F C6F H6FA 110.7
C1F C6F H6FB 110.7
C5F C6F H6FA 110.7
C5F C6F H6FB 110.7
H6FA C6F H6FB 108.8
O1F C7F N1F 126.0(3)
O1F C7F N2F 126.0(3)
N2F C7F N1F 108.0(3)
N1F C8F H8FA 109.1
N1F C8F H8FB 109.1
N1F C8F N1G 112.6(3)
H8FA C8F H8FB 107.8
N1G C8F H8FA 109.1
N1G C8F H8FB 109.1
C8F N1G C1G 121.4(3)
C7G N1G C8F 118.6(3)
C7G N1G C1G 108.5(3)
C7G N2G C2G 109.5(3)
C7G N2G C8G 120.1(3)
C8G N2G C2G 125.1(3)
N1G C1G H1G 108.0
N1G C1G C2G 101.4(3)
N1G C1G C6G 120.3(3)
C2G C1G H1G 108.0
C2G C1G C6G 110.6(3)
C6G C1G H1G 108.0
N2G C2G C1G 100.5(3)
N2G C2G H2G 108.4
N2G C2G C3G 120.6(3)
C1G C2G H2G 108.4
C1G C2G C3G 109.9(3)
C3G C2G H2G 108.4
C2G C3G H3GA 110.5
C2G C3G H3GB 110.5
C2G C3G C4G 106.1(3)
H3GA C3G H3GB 108.7
C4G C3G H3GA 110.5
C4G C3G H3GB 110.5
C3G C4G H4GA 108.9
C3G C4G H4GB 108.9
C3G C4G C5G 113.4(4)
H4GA C4G H4GB 107.7
C5G C4G H4GA 108.9
C5G C4G H4GB 108.9
C4G C5G H5GA 108.9
C4G C5G H5GB 108.9
H5GA C5G H5GB 107.8
C6G C5G C4G 113.2(3)
C6G C5G H5GA 108.9
C6G C5G H5GB 108.9
C1G C6G C5G 106.3(3)
C1G C6G H6GA 110.5
C1G C6G H6GB 110.5
C5G C6G H6GA 110.5
C5G C6G H6GB 110.5
H6GA C6G H6GB 108.7
O1G C7G N1G 126.1(3)
O1G C7G N2G 126.4(3)
N2G C7G N1G 107.5(3)
N2G C8G H8GA 108.4
N2G C8G H8GB 108.4
N2G C8G N2H 115.7(3)
H8GA C8G H8GB 107.4
N2H C8G H8GA 108.4
N2H C8G H8GB 108.4
C7H N1H C1H 109.1(2)
C7H N1H C8H 120.7(3)
C8H N1H C1H 122.6(3)
C8G N2H C2H 123.4(3)
C7H N2H C8G 120.4(3)
C7H N2H C2H 107.8(2)
N1H C1H H1H 108.5
N1H C1H C2H 100.1(2)
N1H C1H C6H 119.7(2)
C2H C1H H1H 108.5
C6H C1H H1H 108.5
C6H C1H C2H 110.8(3)
N2H C2H C1H 100.8(2)
N2H C2H H2H 108.1
N2H C2H C3H 120.9(3)
C1H C2H H2H 108.1
C3H C2H C1H 110.2(3)
C3H C2H H2H 108.1
C2H C3H H3HA 110.6
C2H C3H H3HB 110.6
C2H C3H C4H 105.9(2)
H3HA C3H H3HB 108.7
C4H C3H H3HA 110.6
C4H C3H H3HB 110.6
C3H C4H H4HA 108.8
C3H C4H H4HB 108.8
C3H C4H C5H 113.7(3)
H4HA C4H H4HB 107.7
C5H C4H H4HA 108.8
C5H C4H H4HB 108.8
C4H C5H H5HA 109.0
C4H C5H H5HB 109.0
C4H C5H C6H 112.8(3)
H5HA C5H H5HB 107.8
C6H C5H H5HA 109.0
C6H C5H H5HB 109.0
C1H C6H C5H 106.9(2)
C1H C6H H6HA 110.4
C1H C6H H6HB 110.4
C5H C6H H6HA 110.4
C5H C6H H6HB 110.4
H6HA C6H H6HB 108.6
O1H C7H N1H 125.7(3)
O1H C7H N2H 126.1(3)
N1H C7H N2H 108.2(3)
N1A C8H H8HA 109.4
N1A C8H H8HB 109.4
N1H C8H N1A 111.0(2)
N1H C8H H8HA 109.4
N1H C8H H8HB 109.4
H8HA C8H H8HB 108.0
C1T N1T C5T 109.7(2)
C1T N1T C9T 111.3(2)
C1T N1T C13T 108.5(2)
C5T N1T C9T 107.8(2)
C5T N1T C13T 111.1(2)
C13T N1T C9T 108.5(2)
N1T C1T H1TA 108.2
N1T C1T H1TB 108.2
H1TA C1T H1TB 107.3
C2T C1T N1T 116.5(3)
C2T C1T H1TA 108.2
C2T C1T H1TB 108.2
C1T C2T H2TA 109.2
C1T C2T H2TB 109.2
C1T C2T C3T 112.0(3)
H2TA C2T H2TB 107.9
C3T C2T H2TA 109.2
C3T C2T H2TB 109.2
C2T C3T H3TA 108.9
C2T C3T H3TB 108.9
H3TA C3T H3TB 107.7
C4T C3T C2T 113.3(4)
C4T C3T H3TA 108.9
C4T C3T H3TB 108.9
C3T C4T H4TA 109.5
C3T C4T H4TB 109.5
C3T C4T H4TC 109.5
H4TA C4T H4TB 109.5
H4TA C4T H4TC 109.5
H4TB C4T H4TC 109.5
N1T C5T H5TA 108.2
N1T C5T H5TB 108.2
N1T C5T C6T 116.3(2)
H5TA C5T H5TB 107.4
C6T C5T H5TA 108.2
C6T C5T H5TB 108.2
C5T C6T H6TA 109.6
C5T C6T H6TB 109.6
H6TA C6T H6TB 108.1
C7T C6T C5T 110.4(3)
C7T C6T H6TA 109.6
C7T C6T H6TB 109.6
C6T C7T H7TA 109.0
C6T C7T H7TB 109.0
H7TA C7T H7TB 107.8
C8T C7T C6T 112.7(3)
C8T C7T H7TA 109.0
C8T C7T H7TB 109.0
C7T C8T H8TA 109.5
C7T C8T H8TB 109.5
C7T C8T H8TC 109.5
H8TA C8T H8TB 109.5
H8TA C8T H8TC 109.5
H8TB C8T H8TC 109.5
N1T C9T H9TA 108.4
N1T C9T H9TB 108.4
H9TA C9T H9TB 107.4
C10T C9T N1T 115.6(3)
C10T C9T H9TA 108.4
C10T C9T H9TB 108.4
C9T C10T H10A 109.8
C9T C10T H10B 109.8
C9T C10T H10C 109.0
C9T C10T H10D 109.0
C9T C10T C1TB 113.0(6)
H10A C10T H10B 108.2
H10C C10T H10D 107.8
C11T C10T C9T 109.4(6)
C11T C10T H10A 109.8
C11T C10T H10B 109.8
C1TB C10T H10C 109.0
C1TB C10T H10D 109.0
C10T C11T H11A 108.6
C10T C11T H11B 108.6
C10T C11T C12T 114.6(10)
H11A C11T H11B 107.6
C12T C11T H11A 108.6
C12T C11T H11B 108.6
C11T C12T H12A 109.5
C11T C12T H12B 109.5
C11T C12T H12C 109.5
H12A C12T H12B 109.5
H12A C12T H12C 109.5
H12B C12T H12C 109.5
N1T C13T H13A 108.4
N1T C13T H13B 108.4
H13A C13T H13B 107.5
C14T C13T N1T 115.5(3)
C14T C13T H13A 108.4
C14T C13T H13B 108.4
C13T C14T H14A 109.1
C13T C14T H14B 109.1
H14A C14T H14B 107.8
C15T C14T C13T 112.6(3)
C15T C14T H14A 109.1
C15T C14T H14B 109.1
C14T C15T H15A 108.4
C14T C15T H15B 108.4
C14T C15T C16T 115.7(3)
H15A C15T H15B 107.4
C16T C15T H15A 108.4
C16T C15T H15B 108.4
C15T C16T H16A 109.5
C15T C16T H16B 109.5
C15T C16T H16C 109.5
H16A C16T H16B 109.5
H16A C16T H16C 109.5
H16B C16T H16C 109.5
C10T C1TB H1TC 107.8
C10T C1TB H1TD 107.8
H1TC C1TB H1TD 107.2
C2TB C1TB C10T 117.9(12)
C2TB C1TB H1TC 107.8
C2TB C1TB H1TD 107.8
C1TB C2TB H2TC 109.5
C1TB C2TB H2TD 109.5
C1TB C2TB H2TE 109.5
H2TC C2TB H2TD 109.5
H2TC C2TB H2TE 109.5
H2TD C2TB H2TE 109.5
O1M S1M O2M 114.8(15)
O1M S1M O3M 116.6(15)
O1M S1M C1M 104.8(10)
O2M S1M C1M 102.5(10)
O3M S1M O2M 112.5(14)
O3M S1M C1M 103.4(9)
F1M C1M S1M 113.7(11)
F1M C1M F2M 107.6(14)
F1M C1M F3M 113.3(15)
F2M C1M S1M 108.1(10)
F3M C1M S1M 108.1(10)
F3M C1M F2M 105.6(13)
O1N S1N C1N 104.4(2)
O2N S1N O1N 114.1(3)
O2N S1N O3N 115.3(3)
O2N S1N C1N 104.5(2)
O3N S1N O1N 112.6(3)
O3N S1N C1N 104.4(2)
F1N C1N S1N 111.2(2)
F2N C1N S1N 111.4(2)
F2N C1N F1N 104.3(3)
F3N C1N S1N 113.7(2)
F3N C1N F1N 108.1(3)
F3N C1N F2N 107.6(3)
C1S O1S H1S 109.5
O1S C1S H1SA 109.5
O1S C1S H1SB 109.5
O1S C1S H1SC 109.5
H1SA C1S H1SB 109.5
H1SA C1S H1SC 109.5
H1SB C1S H1SC 109.5
C2SB O2SB H2SG 109.5
O2SB C2SB H2SD 109.5
O2SB C2SB H2SE 109.5
O2SB C2SB H2SF 109.5
H2SD C2SB H2SE 109.5
H2SD C2SB H2SF 109.5
H2SE C2SB H2SF 109.5
C2S O2S H2S 109.5
O2S C2S H2SA 109.5
O2S C2S H2SB 109.5
O2S C2S H2SC 109.5
H2SA C2S H2SB 109.5
H2SA C2S H2SC 109.5
H2SB C2S H2SC 109.5

loop_
_geom_bond_atom_site_label_1
_geom_bond_atom_site_label_2
_geom_bond_distance
O1A C7A 1.231(4)
N2A C2A 1.471(4)
N2A C7A 1.375(4)
N2A C8A 1.440(4)
N1A C1A 1.463(4)
N1A C7A 1.366(4)
N1A C8H 1.448(4)
C2A H2A 1.0000
C2A C1A 1.517(4)
C2A C3A 1.509(4)
C1A H1A 1.0000
C1A C6A 1.509(5)
C6A H6AA 0.9900
C6A H6AB 0.9900
C6A C5A 1.542(4)
C5A H5AA 0.9900
C5A H5AB 0.9900
C5A C4A 1.527(5)
C4A H4AA 0.9900
C4A H4AB 0.9900
C4A C3A 1.537(5)
C3A H3AA 0.9900
C3A H3AB 0.9900
C8A H8AA 0.9900
C8A H8AB 0.9900
C8A N2B 1.453(4)
C0AA H0AA 0.9900
C0AA H0AB 0.9900
C0AA N2E 1.448(4)
C0AA N2F 1.449(4)
O1E C7E 1.218(4)
N1E C1E 1.452(3)
N1E C7E 1.381(4)
N1E C8D 1.443(4)
N2E C2E 1.464(4)
N2E C7E 1.384(4)
C1E H1E 1.0000
C1E C2E 1.521(4)
C1E C6E 1.520(4)
C2E H2E 1.0000
C2E C3E 1.509(4)
C3E H3EA 0.9900
C3E H3EB 0.9900
C3E C4E 1.541(6)
C4E H4EA 0.9900
C4E H4EB 0.9900
C4E C5E 1.535(5)
C5E H5EA 0.9900
C5E H5EB 0.9900
C5E C6E 1.537(4)
C6E H6EA 0.9900
C6E H6EB 0.9900
O1B C7B 1.230(4)
N1B C1B 1.459(4)
N1B C7B 1.380(4)
N1B C8B 1.442(4)
N2B C2B 1.461(4)
N2B C7B 1.384(4)
C1B H1B 1.0000
C1B C2B 1.512(4)
C1B C6B 1.513(4)
C2B H2B 1.0000
C2B C3B 1.522(4)
C3B H3BA 0.9900
C3B H3BB 0.9900
C3B C4B 1.540(5)
C4B H4BA 0.9900
C4B H4BB 0.9900
C4B C5B 1.534(5)
C5B H5BA 0.9900
C5B H5BB 0.9900
C5B C6B 1.537(5)
C6B H6BA 0.9900
C6B H6BB 0.9900
C8B H8BA 0.9900
C8B H8BB 0.9900
C8B N1C 1.450(4)
O1C C7C 1.225(5)
N1C C1C 1.451(4)
N1C C7C 1.384(4)
N2C C2C 1.471(4)
N2C C7C 1.378(4)
N2C C8C 1.452(4)
C1C H1C 1.0000
C1C C2C 1.519(4)
C1C C6C 1.511(5)
C2C H2C 1.0000
C2C C3C 1.510(5)
C3C H3CA 0.9900
C3C H3CB 0.9900
C3C C4C 1.535(6)
C4C H4CA 0.9900
C4C H4CB 0.9900
C4C C5C 1.539(5)
C5C H5CA 0.9900
C5C H5CB 0.9900
C5C C6C 1.546(5)
C6C H6CA 0.9900
C6C H6CB 0.9900
C8C H8CA 0.9900
C8C H8CB 0.9900
C8C N2D 1.450(4)
O1D C7D 1.226(4)
N1D C1D 1.466(3)
N1D C7D 1.368(4)
N1D C8D 1.438(4)
N2D C2D 1.470(4)
N2D C7D 1.384(4)
C1D H1D 1.0000
C1D C2D 1.519(4)
C1D C6D 1.513(4)
C2D H2D 1.0000
C2D C3D 1.514(4)
C3D H3DA 0.9900
C3D H3DB 0.9900
C3D C4D 1.534(5)
C4D H4DA 0.9900
C4D H4DB 0.9900
C4D C5D 1.526(5)
C5D H5DA 0.9900
C5D H5DB 0.9900
C5D C6D 1.536(4)
C6D H6DA 0.9900
C6D H6DB 0.9900
C8D H8DA 0.9900
C8D H8DB 0.9900
O1F C7F 1.222(4)
N1F C1F 1.452(4)
N1F C7F 1.383(4)
N1F C8F 1.448(4)
N2F C2F 1.469(4)
N2F C7F 1.382(4)
C1F H1F 1.0000
C1F C2F 1.516(5)
C1F C6F 1.513(4)
C2F H2F 1.0000
C2F C3F 1.515(5)
C3F H3FA 0.9900
C3F H3FB 0.9900
C3F C4F 1.534(6)
C4F H4FA 0.9900
C4F H4FB 0.9900
C4F C5F 1.532(7)
C5F H5FA 0.9900
C5F H5FB 0.9900
C5F C6F 1.545(6)
C6F H6FA 0.9900
C6F H6FB 0.9900
C8F H8FA 0.9900
C8F H8FB 0.9900
C8F N1G 1.451(5)
O1G C7G 1.224(4)
N1G C1G 1.455(5)
N1G C7G 1.386(4)
N2G C2G 1.462(4)
N2G C7G 1.377(5)
N2G C8G 1.449(4)
C1G H1G 1.0000
C1G C2G 1.511(5)
C1G C6G 1.519(4)
C2G H2G 1.0000
C2G C3G 1.512(5)
C3G H3GA 0.9900
C3G H3GB 0.9900
C3G C4G 1.531(5)
C4G H4GA 0.9900
C4G H4GB 0.9900
C4G C5G 1.546(6)
C5G H5GA 0.9900
C5G H5GB 0.9900
C5G C6G 1.535(5)
C6G H6GA 0.9900
C6G H6GB 0.9900
C8G H8GA 0.9900
C8G H8GB 0.9900
C8G N2H 1.455(4)
O1H C7H 1.224(4)
N1H C1H 1.465(4)
N1H C7H 1.372(4)
N1H C8H 1.447(4)
N2H C2H 1.465(4)
N2H C7H 1.384(4)
C1H H1H 1.0000
C1H C2H 1.517(4)
C1H C6H 1.511(4)
C2H H2H 1.0000
C2H C3H 1.508(4)
C3H H3HA 0.9900
C3H H3HB 0.9900
C3H C4H 1.533(5)
C4H H4HA 0.9900
C4H H4HB 0.9900
C4H C5H 1.534(5)
C5H H5HA 0.9900
C5H H5HB 0.9900
C5H C6H 1.543(4)
C6H H6HA 0.9900
C6H H6HB 0.9900
C8H H8HA 0.9900
C8H H8HB 0.9900
N1T C1T 1.514(4)
N1T C5T 1.521(4)
N1T C9T 1.530(4)
N1T C13T 1.523(4)
C1T H1TA 0.9900
C1T H1TB 0.9900
C1T C2T 1.511(5)
C2T H2TA 0.9900
C2T H2TB 0.9900
C2T C3T 1.516(5)
C3T H3TA 0.9900
C3T H3TB 0.9900
C3T C4T 1.498(6)
C4T H4TA 0.9800
C4T H4TB 0.9800
C4T H4TC 0.9800
C5T H5TA 0.9900
C5T H5TB 0.9900
C5T C6T 1.526(4)
C6T H6TA 0.9900
C6T H6TB 0.9900
C6T C7T 1.512(5)
C7T H7TA 0.9900
C7T H7TB 0.9900
C7T C8T 1.510(5)
C8T H8TA 0.9800
C8T H8TB 0.9800
C8T H8TC 0.9800
C9T H9TA 0.9900
C9T H9TB 0.9900
C9T C10T 1.515(5)
C10T H10A 0.9900
C10T H10B 0.9900
C10T H10C 0.9900
C10T H10D 0.9900
C10T C11T 1.476(10)
C10T C1TB 1.569(15)
C11T H11A 0.9900
C11T H11B 0.9900
C11T C12T 1.480(13)
C12T H12A 0.9800
C12T H12B 0.9800
C12T H12C 0.9800
C13T H13A 0.9900
C13T H13B 0.9900
C13T C14T 1.505(4)
C14T H14A 0.9900
C14T H14B 0.9900
C14T C15T 1.487(5)
C15T H15A 0.9900
C15T H15B 0.9900
C15T C16T 1.498(5)
C16T H16A 0.9800
C16T H16B 0.9800
C16T H16C 0.9800
C1TB H1TC 0.9900
C1TB H1TD 0.9900
C1TB C2TB 1.496(15)
C2TB H2TC 0.9800
C2TB H2TD 0.9800
C2TB H2TE 0.9800
S1M O1M 1.397(16)
S1M O2M 1.432(17)
S1M O3M 1.406(15)
S1M C1M 1.815(12)
F1M C1M 1.301(16)
F2M C1M 1.376(16)
F3M C1M 1.363(16)
S1N O1N 1.437(4)
S1N O2N 1.395(4)
S1N O3N 1.419(4)
S1N C1N 1.796(3)
F1N C1N 1.369(4)
F2N C1N 1.358(4)
F3N C1N 1.313(4)
O1S H1S 0.8400
O1S C1S 1.386(7)
C1S H1SA 0.9800
C1S H1SB 0.9800
C1S H1SC 0.9800
O2SB H2SG 0.8400
O2SB C2SB 1.394(12)
C2SB H2SD 0.9800
C2SB H2SE 0.9800
C2SB H2SF 0.9800
O2S H2S 0.8400
O2S C2S 1.434(8)
C2S H2SA 0.9800
C2S H2SB 0.9800
C2S H2SC 0.9800

loop_
_geom_torsion_atom_site_label_1
_geom_torsion_atom_site_label_2
_geom_torsion_atom_site_label_3
_geom_torsion_atom_site_label_4
_geom_torsion
N2A C2A C1A N1A -35.8(3)
N2A C2A C1A C6A -163.7(2)
N2A C2A C3A C4A -177.7(3)
N2A C8A N2B C2B -48.1(4)
N2A C8A N2B C7B 100.5(3)
N1A C1A C6A C5A -175.9(3)
C2A N2A C7A O1A 168.0(3)
C2A N2A C7A N1A -12.0(3)
C2A N2A C8A N2B -51.1(4)
C2A C1A C6A C5A -59.9(3)
C1A N1A C7A O1A 166.9(3)
C1A N1A C7A N2A -13.1(3)
C1A N1A C8H N1H 82.6(4)
C1A C2A C3A C4A -61.3(3)
C1A C6A C5A C4A 53.4(4)
C6A C5A C4A C3A -54.0(4)
C5A C4A C3A C2A 55.1(3)
C3A C2A C1A N1A -163.9(2)
C3A C2A C1A C6A 68.1(3)
C7A N2A C2A C1A 30.5(3)
C7A N2A C2A C3A 151.9(3)
C7A N2A C8A N2B 97.3(3)
C7A N1A C1A C2A 31.2(3)
C7A N1A C1A C6A 152.7(3)
C7A N1A C8H N1H -130.7(3)
C8A N2A C2A C1A -177.3(3)
C8A N2A C2A C3A -55.9(4)
C8A N2A C7A O1A 15.3(5)
C8A N2A C7A N1A -164.7(3)
C8A N2B C2B C1B -177.3(3)
C8A N2B C2B C3B -56.2(4)
C8A N2B C7B O1B 14.4(5)
C8A N2B C7B N1B -165.4(3)
C0AA N2E C2E C1E -178.8(3)
C0AA N2E C2E C3E -58.0(4)
C0AA N2E C7E O1E 15.4(5)
C0AA N2E C7E N1E -164.8(2)
C0AA N2F C2F C1F -179.9(3)
C0AA N2F C2F C3F -59.3(4)
C0AA N2F C7F O1F 18.8(5)
C0AA N2F C7F N1F -162.9(3)
N1E C1E C2E N2E -35.2(3)
N1E C1E C2E C3E -163.7(3)
N1E C1E C6E C5E -176.7(3)
N2E C0AA N2F C2F -57.4(4)
N2E C0AA N2F C7F 88.9(3)
N2E C2E C3E C4E -177.9(3)
C1E N1E C7E O1E 167.2(3)
C1E N1E C7E N2E -12.5(3)
C1E N1E C8D N1D 85.2(3)
C1E C2E C3E C4E -61.9(4)
C2E N2E C7E O1E 168.0(3)
C2E N2E C7E N1E -12.2(3)
C2E C1E C6E C5E -60.2(4)
C2E C3E C4E C5E 54.8(5)
C3E C4E C5E C6E -52.6(6)
C4E C5E C6E C1E 52.5(5)
C6E C1E C2E N2E -162.8(2)
C6E C1E C2E C3E 68.7(4)
C7E N1E C1E C2E 30.5(3)
C7E N1E C1E C6E 151.9(3)
C7E N1E C8D N1D -131.8(3)
C7E N2E C2E C1E 30.0(3)
C7E N2E C2E C3E 150.9(3)
N1B C1B C2B N2B -36.0(3)
N1B C1B C2B C3B -164.0(2)
N1B C1B C6B C5B -177.8(3)
N1B C8B N1C C1C 89.1(4)
N1B C8B N1C C7C -123.9(3)
N2B C2B C3B C4B -176.6(3)
C1B N1B C7B O1B 167.5(3)
C1B N1B C7B N2B -12.7(3)
C1B N1B C8B N1C 90.1(4)
C1B C2B C3B C4B -60.2(3)
C2B N2B C7B O1B 167.4(3)
C2B N2B C7B N1B -12.3(3)
C2B C1B C6B C5B -61.5(3)
C2B C3B C4B C5B 54.1(4)
C3B C4B C5B C6B -53.6(4)
C4B C5B C6B C1B 54.0(4)
C6B C1B C2B N2B -164.0(2)
C6B C1B C2B C3B 68.1(3)
C7B N1B C1B C2B 31.1(3)
C7B N1B C1B C6B 152.6(3)
C7B N1B C8B N1C -125.8(3)
C7B N2B C2B C1B 30.8(3)
C7B N2B C2B C3B 151.9(3)
C8B N1B C1B C2B 179.1(3)
C8B N1B C1B C6B -59.3(4)
C8B N1B C7B O1B 19.3(5)
C8B N1B C7B N2B -160.9(3)
C8B N1C C1C C2C -179.5(3)
C8B N1C C1C C6C -57.8(4)
C8B N1C C7C O1C 17.1(5)
C8B N1C C7C N2C -162.6(3)
N1C C1C C2C N2C -35.1(3)
N1C C1C C2C C3C -163.5(3)
N1C C1C C6C C5C -177.2(3)
N2C C2C C3C C4C -177.4(3)
N2C C8C N2D C2D -51.3(5)
N2C C8C N2D C7D 94.6(4)
C1C N1C C7C O1C 167.9(3)
C1C N1C C7C N2C -11.8(4)
C1C C2C C3C C4C -61.3(4)
C2C N2C C7C O1C 167.4(3)
C2C N2C C7C N1C -12.9(4)
C2C N2C C8C N2D -51.2(5)
C2C C1C C6C C5C -60.5(3)
C2C C3C C4C C5C 54.4(4)
C3C C4C C5C C6C -52.7(5)
C4C C5C C6C C1C 53.1(4)
C6C C1C C2C N2C -163.4(3)
C6C C1C C2C C3C 68.1(3)
C7C N1C C1C C2C 30.1(3)
C7C N1C C1C C6C 151.8(3)
C7C N2C C2C C1C 30.5(3)
C7C N2C C2C C3C 151.5(3)
C7C N2C C8C N2D 96.7(4)
C8C N2C C2C C1C -178.5(3)
C8C N2C C2C C3C -57.4(4)
C8C N2C C7C O1C 15.0(5)
C8C N2C C7C N1C -165.3(3)
C8C N2D C2D C1D -178.8(3)
C8C N2D C2D C3D -58.1(4)
C8C N2D C7D O1D 16.0(5)
C8C N2D C7D N1D -164.5(3)
N1D C1D C2D N2D -36.2(3)
N1D C1D C2D C3D -165.3(2)
N1D C1D C6D C5D -174.7(2)
N2D C2D C3D C4D -178.8(3)
C1D N1D C7D O1D 167.9(3)
C1D N1D C7D N2D -11.6(3)
C1D N1D C8D N1E 81.8(3)
C1D C2D C3D C4D -62.7(3)
C2D N2D C7D O1D 166.8(3)
C2D N2D C7D N1D -13.7(3)
C2D C1D C6D C5D -59.5(3)
C2D C3D C4D C5D 56.1(4)
C3D C4D C5D C6D -53.3(4)
C4D C5D C6D C1D 52.0(4)
C6D C1D C2D N2D -162.4(2)
C6D C1D C2D C3D 68.6(3)
C7D N1D C1D C2D 30.7(3)
C7D N1D C1D C6D 151.2(3)
C7D N1D C8D N1E -133.3(3)
C7D N2D C2D C1D 31.7(3)
C7D N2D C2D C3D 152.5(3)
C8D N1E C1E C2E 177.3(3)
C8D N1E C1E C6E -61.4(4)
C8D N1E C7E O1E 20.2(5)
C8D N1E C7E N2E -159.6(3)
C8D N1D C1D C2D 179.3(2)
C8D N1D C1D C6D -60.2(4)
C8D N1D C7D O1D 18.8(4)
C8D N1D C7D N2D -160.7(2)
N1F C1F C2F N2F -36.1(3)
N1F C1F C2F C3F -163.1(3)
N1F C1F C6F C5F -179.2(3)
N1F C8F N1G C1G 93.9(4)
N1F C8F N1G C7G -127.2(3)
N2F C0AA N2E C2E -55.8(4)
N2F C0AA N2E C7E 92.3(3)
N2F C2F C3F C4F -174.9(3)
C1F N1F C7F O1F 165.3(3)
C1F N1F C7F N2F -13.0(3)
C1F N1F C8F N1G 97.7(4)
C1F C2F C3F C4F -59.9(4)
C2F N2F C7F O1F 169.6(3)
C2F N2F C7F N1F -12.1(3)
C2F C1F C6F C5F -61.1(4)
C2F C3F C4F C5F 54.2(5)
C3F C4F C5F C6F -54.6(5)
C4F C5F C6F C1F 54.7(5)
C6F C1F C2F N2F -165.2(3)
C6F C1F C2F C3F 67.8(4)
C7F N1F C1F C2F 31.4(3)
C7F N1F C1F C6F 154.4(3)
C7F N1F C8F N1G -120.1(3)
C7F N2F C2F C1F 30.5(3)
C7F N2F C2F C3F 151.0(3)
C8F N1F C1F C2F 177.6(3)
C8F N1F C1F C6F -59.5(4)
C8F N1F C7F O1F 18.5(5)
C8F N1F C7F N2F -159.7(3)
C8F N1G C1G C2G 173.2(3)
C8F N1G C1G C6G -64.6(4)
C8F N1G C7G O1G 22.2(5)
C8F N1G C7G N2G -157.5(3)
N1G C1G C2G N2G -34.2(3)
N1G C1G C2G C3G -162.2(3)
N1G C1G C6G C5G -178.4(3)
N2G C2G C3G C4G -178.0(3)
N2G C8G N2H C2H -51.9(4)
N2G C8G N2H C7H 92.3(4)
C1G N1G C7G O1G 166.0(3)
C1G N1G C7G N2G -13.8(4)
C1G C2G C3G C4G -62.0(4)
C2G N2G C7G O1G 170.2(3)
C2G N2G C7G N1G -10.1(4)
C2G N2G C8G N2H -53.9(5)
C2G C1G C6G C5G -60.7(4)
C2G C3G C4G C5G 54.3(4)
C3G C4G C5G C6G -52.4(5)
C4G C5G C6G C1G 52.5(5)
C6G C1G C2G N2G -162.9(3)
C6G C1G C2G C3G 69.1(4)
C7G N1G C1G C2G 30.6(3)
C7G N1G C1G C6G 152.9(3)
C7G N2G C2G C1G 28.2(3)
C7G N2G C2G C3G 148.9(3)
C7G N2G C8G N2H 97.6(4)
C8G N2G C2G C1G -177.8(3)
C8G N2G C2G C3G -57.1(5)
C8G N2G C7G O1G 14.7(5)
C8G N2G C7G N1G -165.5(3)
C8G N2H C2H C1H 180.0(3)
C8G N2H C2H C3H -58.4(4)
C8G N2H C7H O1H 17.3(5)
C8G N2H C7H N1H -163.4(3)
N1H C1H C2H N2H -35.9(3)
N1H C1H C2H C3H -164.8(2)
N1H C1H C6H C5H -175.1(3)
N2H C2H C3H C4H -178.7(3)
C1H N1H C7H O1H 168.5(3)
C1H N1H C7H N2H -10.9(3)
C1H N1H C8H N1A 83.7(4)
C1H C2H C3H C4H -61.7(3)
C2H N2H C7H O1H 166.5(3)
C2H N2H C7H N1H -14.2(3)
C2H C1H C6H C5H -59.5(3)
C2H C3H C4H C5H 55.2(4)
C3H C4H C5H C6H -52.9(4)
C4H C5H C6H C1H 52.2(4)
C6H C1H C2H N2H -163.2(2)
C6H C1H C2H C3H 67.9(3)
C7H N1H C1H C2H 29.9(3)
C7H N1H C1H C6H 151.0(3)
C7H N1H C8H N1A -129.9(3)
C7H N2H C2H C1H 31.9(3)
C7H N2H C2H C3H 153.5(3)
C8H N1A C1A C2A -178.4(3)
C8H N1A C1A C6A -57.0(4)
C8H N1A C7A O1A 16.3(5)
C8H N1A C7A N2A -163.7(3)
C8H N1H C1H C2H 179.7(3)
C8H N1H C1H C6H -59.2(4)
C8H N1H C7H O1H 18.0(5)
C8H N1H C7H N2H -161.4(3)
N1T C1T C2T C3T -166.1(3)
N1T C5T C6T C7T -170.1(3)
N1T C9T C10T C11T -178.1(5)
N1T C9T C10T C1TB 162.3(7)
N1T C13T C14T C15T -172.2(3)
C1T N1T C5T C6T 170.8(3)
C1T N1T C9T C10T -59.5(3)
C1T N1T C13T C14T -63.9(3)
C1T C2T C3T C4T -171.8(3)
C5T N1T C1T C2T 70.3(3)
C5T N1T C9T C10T -179.8(3)
C5T N1T C13T C14T 56.7(3)
C5T C6T C7T C8T -171.9(3)
C9T N1T C1T C2T -48.9(3)
C9T N1T C5T C6T -67.9(3)
C9T N1T C13T C14T 175.0(3)
C9T C10T C11T C12T 178.7(6)
C9T C10T C1TB C2TB 63.1(13)
C13T N1T C1T C2T -168.2(3)
C13T N1T C5T C6T 50.9(3)
C13T N1T C9T C10T 59.8(3)
C13T C14T C15T C16T -172.1(3)
O1M S1M C1M F1M 66(2)
O1M S1M C1M F2M -53(2)
O1M S1M C1M F3M -167(2)
O2M S1M C1M F1M -174(2)
O2M S1M C1M F2M 67.0(19)
O2M S1M C1M F3M -46.8(19)
O3M S1M C1M F1M -56.4(19)
O3M S1M C1M F2M -175.9(16)
O3M S1M C1M F3M 70.3(16)
O1N S1N C1N F1N -56.4(3)
O1N S1N C1N F2N 59.6(3)
O1N S1N C1N F3N -178.6(3)
O2N S1N C1N F1N -176.5(3)
O2N S1N C1N F2N -60.6(3)
O2N S1N C1N F3N 61.3(3)
O3N S1N C1N F1N 62.1(3)
O3N S1N C1N F2N 178.0(3)
O3N S1N C1N F3N -60.2(3)
